data_7117854
loop_
_publ_author_name
'Philipp Biegger'
'Manuel Schaffroth'
'Kerstin Brodner'
'Olena Tverskoy'
'Frank Rominger'
'Uwe H. F. Bunz'

_publ_section_title
;
 Bisalkynylated 3,6-diiminocyclohexa-1,4-diene-1,4-diamine
;
_journal_name_full Chem.Commun.
_journal_page_first 14844
_journal_paper_doi 10.1039/C5cc05427C
_journal_volume 51
_journal_year 2015
_chemical_formula_sum 'C68 H66 Cl0 N4 Si2'
_chemical_formula_weight 995.42
_chemical_name_common '17 in manuscript'
_space_group_crystal_system monoclinic
_space_group_IT_number 14
_space_group_name_Hall '-P 2yn'
_space_group_name_H-M_alt 'P 1 21/n 1'
_symmetry_space_group_name_Hall '-P 2yn'
_symmetry_space_group_name_H-M 'P 1 21/n 1'
_atom_sites_solution_hydrogens geom
_audit_creation_method SHELXL-2014/7
_audit_update_record
;
2015-06-23 deposited with the CCDC.
2015-07-16 downloaded from the CCDC.
;
_cell_angle_alpha 90
_cell_angle_beta 101.4712(17)
_cell_angle_gamma 90
_cell_formula_units_Z 8
_cell_length_a 18.0690(12)
_cell_length_b 24.9858(17)
_cell_length_c 29.3954(19)
_cell_measurement_reflns_used 8841
_cell_measurement_temperature 200(2)
_cell_measurement_theta_max 21.51
_cell_measurement_theta_min 2.16
_cell_volume 13006.0(15)
_computing_cell_refinement 'Bruker SAINT'
_computing_data_collection 'Bruker APEX2'
_computing_data_reduction 'Bruker SAINT'
_computing_molecular_graphics 'Bruker SHELXTL'
_computing_publication_material 'Bruker SHELXTL'
_computing_structure_refinement 'SHELXL-2014/7 (Sheldrick, 2014)'
_computing_structure_solution 'SHELXS-97 (Sheldrick 2008)'
_diffrn_ambient_temperature 200(2)
_diffrn_measured_fraction_theta_full 1.000
_diffrn_measured_fraction_theta_max 1.000
_diffrn_measurement_device_type 'Bruker APEX-II Quazar area detector'
_diffrn_measurement_method '\f and \w scans'
_diffrn_radiation_type MoK\a
_diffrn_radiation_wavelength 0.71073
_diffrn_reflns_av_R_equivalents 0.1000
_diffrn_reflns_av_unetI/netI 0.0836
_diffrn_reflns_laue_measured_fraction_full 1.000
_diffrn_reflns_laue_measured_fraction_max 1.000
_diffrn_reflns_limit_h_max 18
_diffrn_reflns_limit_h_min -18
_diffrn_reflns_limit_k_max 24
_diffrn_reflns_limit_k_min -24
_diffrn_reflns_limit_l_max 29
_diffrn_reflns_limit_l_min -29
_diffrn_reflns_number 78017
_diffrn_reflns_point_group_measured_fraction_full 1.000
_diffrn_reflns_point_group_measured_fraction_max 1.000
_diffrn_reflns_theta_full 20.816
_diffrn_reflns_theta_max 20.816
_diffrn_reflns_theta_min 1.079
_diffrn_source 'ImuS microsource'
_exptl_absorpt_coefficient_mu 0.094
_exptl_absorpt_correction_T_max 0.9578
_exptl_absorpt_correction_T_min 0.8109
_exptl_absorpt_correction_type multi-scan
_exptl_absorpt_process_details
;
Sheldrick, G. M. (2008). <i>SADABS</i>. University of G\"ottingen, Germany.
;
_exptl_crystal_colour green
_exptl_crystal_density_diffrn 1.017
_exptl_crystal_description plate
_exptl_crystal_F_000 4240
_exptl_crystal_size_max 0.140
_exptl_crystal_size_mid 0.100
_exptl_crystal_size_min 0.030
_refine_diff_density_max 0.476
_refine_diff_density_min -0.255
_refine_diff_density_rms 0.055
_refine_ls_extinction_coef .
_refine_ls_extinction_method none
_refine_ls_goodness_of_fit_ref 1.035
_refine_ls_hydrogen_treatment constr
_refine_ls_matrix_type full
_refine_ls_number_parameters 1443
_refine_ls_number_reflns 13606
_refine_ls_number_restraints 2036
_refine_ls_restrained_S_all 1.019
_refine_ls_R_factor_all 0.1386
_refine_ls_R_factor_gt 0.0855
_refine_ls_shift/su_max 0.000
_refine_ls_shift/su_mean 0.000
_refine_ls_structure_factor_coef Fsqd
_refine_ls_weighting_details 'w=1/[\s^2^(Fo^2^)+(0.0671P)^2^+48.5294P] where P=(Fo^2^+2Fc^2^)/3'
_refine_ls_weighting_scheme calc
_refine_ls_wR_factor_gt 0.1966
_refine_ls_wR_factor_ref 0.2237
_reflns_Friedel_coverage 0.000
_reflns_friedel_fraction_full .
_reflns_friedel_fraction_max .
_reflns_number_gt 8280
_reflns_number_total 13606
_reflns_threshold_expression 'I > 2\s(I)'
_cod_data_source_file c5cc05427c2.cif
_cod_data_source_block pb14_sq
_cod_database_code 7117854
_shelx_shelxl_version_number 2014/7
_shelx_space_group_comment
; 
The symmetry employed for this shelxl refinement is uniquely defined 
by the following loop, which should always be used as a source of 
symmetry information in preference to the above space-group names. 
They are only intended as comments. 
;
_shelx_estimated_absorpt_t_min 0.987
_shelx_estimated_absorpt_t_max 0.997

loop_
_space_group_symop_operation_xyz
'x, y, z'
'-x+1/2, y+1/2, -z+1/2'
'-x, -y, -z'
'x-1/2, -y-1/2, z-1/2'

loop_
_atom_site_label
_atom_site_type_symbol
_atom_site_fract_x
_atom_site_fract_y
_atom_site_fract_z
_atom_site_U_iso_or_equiv
_atom_site_adp_type
_atom_site_occupancy
_atom_site_site_symmetry_order
_atom_site_calc_flag
_atom_site_refinement_flags_posn
_atom_site_refinement_flags_adp
_atom_site_refinement_flags_occupancy
_atom_site_disorder_assembly
_atom_site_disorder_group
Si1_1 Si 0.18649(11) 0.51217(8) 0.11061(7) 0.0426(6) Uani 1 1 d . U . . .
Si2_1 Si 0.57934(11) 0.79298(8) 0.37540(7) 0.0415(5) Uani 1 1 d . U . . .
C1_1 C 0.2768(3) 0.5878(2) 0.1818(2) 0.0313(16) Uani 1 1 d . U . . .
C2_1 C 0.2362(4) 0.5594(3) 0.1543(2) 0.0392(18) Uani 1 1 d . U . . .
C3_1 C 0.4862(4) 0.7177(2) 0.3059(2) 0.0316(16) Uani 1 1 d . U . . .
C4_1 C 0.5285(4) 0.7479(3) 0.3307(2) 0.0386(18) Uani 1 1 d . U . . .
C5_1 C 0.0225(4) 0.7895(3) 0.2600(3) 0.0523(18) Uani 1 1 d . U . . .
H5_1 H -0.0148 0.7665 0.2390 0.063 Uiso 1 1 calc R U . . .
C6_1 C 0.1174(4) 0.8499(3) 0.3153(3) 0.0444(17) Uani 1 1 d . U . . .
H6_1 H 0.1536 0.8735 0.3365 0.053 Uiso 1 1 calc R U . . .
C7_1 C 0.7362(4) 0.5089(3) 0.2305(3) 0.0453(17) Uani 1 1 d . U . . .
H7_1 H 0.7733 0.5276 0.2552 0.054 Uiso 1 1 calc R U . . .
C8_1 C 0.6420(4) 0.4589(3) 0.1665(3) 0.0533(19) Uani 1 1 d . U . . .
H8_1 H 0.6062 0.4392 0.1418 0.064 Uiso 1 1 calc R U . . .
C11_1 C 0.3280(3) 0.6197(2) 0.2135(2) 0.0291(15) Uani 1 1 d . U . . .
C12_1 C 0.3027(3) 0.6630(2) 0.2361(2) 0.0284(15) Uani 1 1 d . U . . .
N13_1 N 0.2275(3) 0.67436(19) 0.22844(18) 0.0318(13) Uani 1 1 d . U . . .
C14_1 C 0.2056(3) 0.7163(2) 0.2498(2) 0.0342(16) Uani 1 1 d . U . . .
C15_1 C 0.1264(4) 0.7279(2) 0.2424(2) 0.0399(18) Uani 1 1 d . U . . .
H15_1 H 0.0909 0.7059 0.2227 0.048 Uiso 1 1 calc R U . . .
C16_1 C 0.1031(4) 0.7706(3) 0.2640(2) 0.0438(18) Uani 1 1 d . U . . .
C17_1 C 0.1566(4) 0.8039(2) 0.2944(2) 0.0395(17) Uani 1 1 d . U . . .
C18_1 C 0.2317(4) 0.7948(2) 0.3020(2) 0.0378(17) Uani 1 1 d . U . . .
H18_1 H 0.2659 0.8178 0.3216 0.045 Uiso 1 1 calc R U . . .
C19_1 C 0.2589(4) 0.7498(2) 0.2800(2) 0.0334(16) Uani 1 1 d . U . . .
N20_1 N 0.3329(3) 0.73964(19) 0.28843(18) 0.0331(13) Uani 1 1 d . U . . .
C21_1 C 0.3561(3) 0.6960(2) 0.2673(2) 0.0305(15) Uani 1 1 d . U . . .
C22_1 C 0.4341(3) 0.6846(2) 0.2754(2) 0.0269(15) Uani 1 1 d . U . . .
C23_1 C 0.4589(3) 0.6396(2) 0.2532(2) 0.0270(15) Uani 1 1 d . U . . .
N24_1 N 0.5331(3) 0.62723(19) 0.26286(18) 0.0324(13) Uani 1 1 d . U . . .
C25_1 C 0.5558(3) 0.5860(2) 0.2396(2) 0.0291(15) Uani 1 1 d . U . . .
C26_1 C 0.6335(3) 0.5706(3) 0.2491(2) 0.0362(17) Uani 1 1 d . U . . .
H26_1 H 0.6685 0.5889 0.2724 0.043 Uiso 1 1 calc R U . . .
C27_1 C 0.6569(3) 0.5308(3) 0.2256(2) 0.0364(16) Uani 1 1 d . U . . .
C28_1 C 0.6042(4) 0.5030(2) 0.1897(2) 0.0372(17) Uani 1 1 d . U . . .
C29_1 C 0.5302(4) 0.5153(3) 0.1802(2) 0.0404(18) Uani 1 1 d . U . . .
H29_1 H 0.4964 0.4964 0.1568 0.048 Uiso 1 1 calc R U . . .
C30_1 C 0.5030(4) 0.5570(2) 0.2055(2) 0.0326(16) Uani 1 1 d . U . . .
N31_1 N 0.4292(3) 0.56764(19) 0.19671(18) 0.0335(13) Uani 1 1 d . U . . .
C32_1 C 0.4058(4) 0.6084(2) 0.2204(2) 0.0299(15) Uani 1 1 d . U . . .
C41_1 C 0.0111(4) 0.7891(3) 0.3099(3) 0.0515(18) Uani 1 1 d . U . . .
C42_1 C -0.0431(4) 0.7604(3) 0.3269(3) 0.062(2) Uani 1 1 d . U . . .
H42_1 H -0.0772 0.7377 0.3069 0.075 Uiso 1 1 calc R U . . .
C43_1 C -0.0471(5) 0.7651(4) 0.3732(4) 0.081(3) Uani 1 1 d . U . . .
H43_1 H -0.0833 0.7447 0.3850 0.097 Uiso 1 1 calc R U . . .
C44_1 C 0.0003(5) 0.7986(4) 0.4023(4) 0.085(3) Uani 1 1 d . U . . .
H44_1 H -0.0049 0.8029 0.4336 0.102 Uiso 1 1 calc R U . . .
C45_1 C 0.0557(4) 0.8261(3) 0.3857(3) 0.062(2) Uani 1 1 d . U . . .
H45_1 H 0.0904 0.8480 0.4062 0.074 Uiso 1 1 calc R U . . .
C46_1 C 0.0610(4) 0.8220(3) 0.3395(3) 0.0491(18) Uani 1 1 d . U . . .
C51_1 C 0.0199(4) 0.8474(3) 0.2448(3) 0.0540(19) Uani 1 1 d . U . . .
C52_1 C -0.0248(5) 0.8680(4) 0.2063(3) 0.077(3) Uani 1 1 d . U . . .
H52_1 H -0.0589 0.8455 0.1862 0.093 Uiso 1 1 calc R U . . .
C53_1 C -0.0208(6) 0.9220(4) 0.1963(4) 0.093(3) Uani 1 1 d . U . . .
H53_1 H -0.0533 0.9371 0.1701 0.112 Uiso 1 1 calc R U . . .
C54_1 C 0.0310(5) 0.9532(4) 0.2250(3) 0.080(3) Uani 1 1 d . U . . .
H54_1 H 0.0346 0.9900 0.2177 0.096 Uiso 1 1 calc R U . . .
C55_1 C 0.0786(5) 0.9330(3) 0.2647(3) 0.061(2) Uani 1 1 d . U . . .
H55_1 H 0.1142 0.9552 0.2841 0.073 Uiso 1 1 calc R U . . .
C56_1 C 0.0717(4) 0.8795(3) 0.2744(3) 0.0473(18) Uani 1 1 d . U . . .
C61_1 C 0.7295(4) 0.4490(3) 0.2404(3) 0.056(2) Uani 1 1 d . U . . .
C62_1 C 0.7677(5) 0.4211(4) 0.2779(3) 0.083(3) Uani 1 1 d . U . . .
H62_1 H 0.8038 0.4382 0.3013 0.100 Uiso 1 1 calc R U . . .
C63_1 C 0.7516(6) 0.3663(4) 0.2807(4) 0.108(3) Uani 1 1 d . U . . .
H63_1 H 0.7760 0.3461 0.3067 0.130 Uiso 1 1 calc R U . . .
C64_1 C 0.7003(6) 0.3415(5) 0.2454(5) 0.114(4) Uani 1 1 d . U . . .
H64_1 H 0.6902 0.3044 0.2480 0.136 Uiso 1 1 calc R U . . .
C65_1 C 0.6641(5) 0.3689(3) 0.2072(4) 0.084(3) Uani 1 1 d . U . . .
H65_1 H 0.6302 0.3516 0.1828 0.101 Uiso 1 1 calc R U . . .
C66_1 C 0.6794(4) 0.4237(3) 0.2061(3) 0.056(2) Uani 1 1 d . U . . .
C71_1 C 0.7560(4) 0.5134(3) 0.1840(3) 0.0479(18) Uani 1 1 d . U . . .
C72_1 C 0.8156(5) 0.5416(3) 0.1730(4) 0.073(2) Uani 1 1 d . U . . .
H72_1 H 0.8499 0.5597 0.1967 0.087 Uiso 1 1 calc R U . . .
C73_1 C 0.8257(6) 0.5439(4) 0.1277(4) 0.092(3) Uani 1 1 d . U . . .
H73_1 H 0.8676 0.5629 0.1207 0.110 Uiso 1 1 calc R U . . .
C74_1 C 0.7773(6) 0.5196(4) 0.0932(4) 0.099(3) Uani 1 1 d . U . . .
H74_1 H 0.7848 0.5224 0.0623 0.119 Uiso 1 1 calc R U . . .
C75_1 C 0.7156(5) 0.4900(4) 0.1024(3) 0.082(3) Uani 1 1 d . U . . .
H75_1 H 0.6818 0.4724 0.0782 0.099 Uiso 1 1 calc R U . . .
C76_1 C 0.7055(4) 0.4874(3) 0.1482(3) 0.0534(19) Uani 1 1 d . U . . .
C81_1 C 0.2581(4) 0.4587(3) 0.1073(3) 0.053(2) Uani 1 1 d . U . . .
H81_1 H 0.2712 0.4428 0.1391 0.064 Uiso 1 1 calc R U . . .
C82_1 C 0.2271(5) 0.4124(3) 0.0747(3) 0.084(3) Uani 1 1 d . U . . .
H82A_1 H 0.1794 0.3998 0.0821 0.125 Uiso 1 1 calc R U . . .
H82B_1 H 0.2182 0.4248 0.0425 0.125 Uiso 1 1 calc R U . . .
H82C_1 H 0.2637 0.3830 0.0789 0.125 Uiso 1 1 calc R U . . .
C83_1 C 0.3315(5) 0.4789(4) 0.0968(4) 0.092(3) Uani 1 1 d . U . . .
H83A_1 H 0.3504 0.5084 0.1180 0.138 Uiso 1 1 calc R U . . .
H83B_1 H 0.3686 0.4498 0.1011 0.138 Uiso 1 1 calc R U . . .
H83C_1 H 0.3232 0.4917 0.0647 0.138 Uiso 1 1 calc R U . . .
C84_1 C 0.1521(4) 0.5503(3) 0.0564(3) 0.062(2) Uani 1 1 d . U . . .
H84_1 H 0.1180 0.5785 0.0649 0.074 Uiso 1 1 calc R U . . .
C85_1 C 0.1034(6) 0.5181(4) 0.0178(3) 0.101(3) Uani 1 1 d . U . . .
H85A_1 H 0.0644 0.4989 0.0302 0.152 Uiso 1 1 calc R U . . .
H85B_1 H 0.0793 0.5423 -0.0070 0.152 Uiso 1 1 calc R U . . .
H85C_1 H 0.1350 0.4922 0.0053 0.152 Uiso 1 1 calc R U . . .
C86_1 C 0.2141(6) 0.5810(4) 0.0379(3) 0.103(3) Uani 1 1 d . U . . .
H86A_1 H 0.2448 0.6014 0.0632 0.155 Uiso 1 1 calc R U . . .
H86B_1 H 0.2462 0.5554 0.0255 0.155 Uiso 1 1 calc R U . . .
H86C_1 H 0.1905 0.6055 0.0132 0.155 Uiso 1 1 calc R U . . .
C87_1 C 0.1049(4) 0.4840(3) 0.1330(3) 0.0532(19) Uani 1 1 d . U . . .
H87_1 H 0.0794 0.4576 0.1094 0.064 Uiso 1 1 calc R U . . .
C88_1 C 0.1300(5) 0.4534(3) 0.1788(3) 0.078(3) Uani 1 1 d . U . . .
H88A_1 H 0.1675 0.4263 0.1749 0.116 Uiso 1 1 calc R U . . .
H88B_1 H 0.1524 0.4785 0.2033 0.116 Uiso 1 1 calc R U . . .
H88C_1 H 0.0862 0.4359 0.1873 0.116 Uiso 1 1 calc R U . . .
C89_1 C 0.0462(5) 0.5267(4) 0.1381(3) 0.084(3) Uani 1 1 d . U . . .
H89A_1 H 0.0308 0.5459 0.1086 0.126 Uiso 1 1 calc R U . . .
H89B_1 H 0.0021 0.5095 0.1464 0.126 Uiso 1 1 calc R U . . .
H89C_1 H 0.0683 0.5521 0.1625 0.126 Uiso 1 1 calc R U . . .
C91_1 C 0.6741(5) 0.7651(4) 0.3983(3) 0.081(3) Uani 1 1 d . U . . .
H91_1 H 0.6650 0.7301 0.4127 0.098 Uiso 1 1 calc R U . . .
C92_1 C 0.7189(5) 0.7510(4) 0.3595(3) 0.102(3) Uani 1 1 d . U . . .
H92A_1 H 0.6868 0.7297 0.3353 0.154 Uiso 1 1 calc R U . . .
H92B_1 H 0.7340 0.7840 0.3458 0.154 Uiso 1 1 calc R U . . .
H92C_1 H 0.7641 0.7303 0.3730 0.154 Uiso 1 1 calc R U . . .
C93_1 C 0.7210(6) 0.7988(6) 0.4380(5) 0.182(7) Uani 1 1 d . U . . .
H93A_1 H 0.6905 0.8066 0.4613 0.272 Uiso 1 1 calc R U . . .
H93B_1 H 0.7662 0.7788 0.4525 0.272 Uiso 1 1 calc R U . . .
H93C_1 H 0.7361 0.8325 0.4254 0.272 Uiso 1 1 calc R U . . .
C94_1 C 0.5784(5) 0.8622(3) 0.3492(3) 0.077(2) Uani 1 1 d . U . . .
H94_1 H 0.5255 0.8682 0.3321 0.092 Uiso 1 1 calc R U . . .
C95_1 C 0.6280(5) 0.8655(4) 0.3125(3) 0.090(3) Uani 1 1 d . U . . .
H95A_1 H 0.6145 0.8364 0.2900 0.135 Uiso 1 1 calc R U . . .
H95B_1 H 0.6200 0.9000 0.2965 0.135 Uiso 1 1 calc R U . . .
H95C_1 H 0.6813 0.8620 0.3277 0.135 Uiso 1 1 calc R U . . .
C96_1 C 0.5935(6) 0.9058(4) 0.3875(4) 0.121(4) Uani 1 1 d . U . . .
H96A_1 H 0.5594 0.9005 0.4092 0.181 Uiso 1 1 calc R U . . .
H96B_1 H 0.6460 0.9033 0.4043 0.181 Uiso 1 1 calc R U . . .
H96C_1 H 0.5847 0.9412 0.3731 0.181 Uiso 1 1 calc R U . . .
C97_1 C 0.5187(5) 0.7917(4) 0.4194(3) 0.073(2) Uani 1 1 d . U . . .
H97_1 H 0.5439 0.8137 0.4465 0.088 Uiso 1 1 calc R U . . .
C98_1 C 0.5129(7) 0.7323(4) 0.4367(4) 0.119(4) Uani 1 1 d . U . . .
H98A_1 H 0.5638 0.7182 0.4485 0.179 Uiso 1 1 calc R U . . .
H98B_1 H 0.4840 0.7317 0.4616 0.179 Uiso 1 1 calc R U . . .
H98C_1 H 0.4874 0.7101 0.4108 0.179 Uiso 1 1 calc R U . . .
C99_1 C 0.4391(4) 0.8169(3) 0.4001(3) 0.073(3) Uani 1 1 d . U . . .
H99A_1 H 0.4454 0.8536 0.3898 0.110 Uiso 1 1 calc R U . . .
H99B_1 H 0.4128 0.7955 0.3738 0.110 Uiso 1 1 calc R U . . .
H99C_1 H 0.4094 0.8172 0.4246 0.110 Uiso 1 1 calc R U . . .
Si1_2 Si 0.96768(13) 0.73499(8) 0.08319(7) 0.0539(6) Uani 1 1 d D U . . .
C1_2 C 0.9337(4) 0.6845(3) 0.1703(2) 0.0349(17) Uani 1 1 d D U . . .
C2_2 C 0.9529(4) 0.7032(3) 0.1369(2) 0.0404(18) Uani 1 1 d D U . . .
C3_2 C 0.8198(3) 0.6192(3) 0.3294(2) 0.0337(16) Uani 1 1 d D U . . .
C4_2 C 0.8016(4) 0.6020(3) 0.3639(2) 0.0417(18) Uani 1 1 d D U . . .
C5_2 C 0.5487(4) 0.8017(3) 0.1164(2) 0.0480(18) Uani 1 1 d D U . . .
H5_2 H 0.5672 0.8095 0.0872 0.058 Uiso 1 1 calc R U . . .
C6_2 C 0.4992(4) 0.7818(3) 0.1914(2) 0.0466(17) Uani 1 1 d D U . . .
H6_2 H 0.4796 0.7742 0.2202 0.056 Uiso 1 1 calc R U . . .
C7_2 C 1.2098(4) 0.5078(3) 0.3835(2) 0.0434(17) Uani 1 1 d D U . . .
H7_2 H 1.1942 0.5034 0.4141 0.052 Uiso 1 1 calc R U . . .
C8_2 C 1.2524(3) 0.5186(2) 0.3045(2) 0.0388(16) Uani 1 1 d D U . . .
H8_2 H 1.2697 0.5223 0.2743 0.047 Uiso 1 1 calc R U . . .
C11_2 C 0.9056(3) 0.6668(2) 0.2095(2) 0.0293(15) Uani 1 1 d D U . . .
C12_2 C 0.8318(3) 0.6814(2) 0.2139(2) 0.0291(15) Uani 1 1 d D U . . .
N13_2 N 0.7894(3) 0.7095(2) 0.17835(17) 0.0344(13) Uani 1 1 d D U . . .
C14_2 C 0.7202(4) 0.7238(2) 0.1827(2) 0.0320(15) Uani 1 1 d D U . . .
C15_2 C 0.6742(4) 0.7531(2) 0.1462(2) 0.0385(17) Uani 1 1 d D U . . .
H15_2 H 0.6920 0.7610 0.1186 0.046 Uiso 1 1 calc R U . . .
C16_2 C 0.6046(4) 0.7698(2) 0.1510(2) 0.0385(16) Uani 1 1 d D U . . .
C17_2 C 0.5776(4) 0.7580(3) 0.1925(2) 0.0403(17) Uani 1 1 d D U . . .
C18_2 C 0.6186(3) 0.7294(2) 0.2278(2) 0.0341(16) Uani 1 1 d D U . . .
H18_2 H 0.5991 0.7220 0.2548 0.041 Uiso 1 1 calc R U . . .
C19_2 C 0.6918(3) 0.7105(2) 0.2239(2) 0.0330(15) Uani 1 1 d D U . . .
N20_2 N 0.7329(3) 0.68237(19) 0.25835(17) 0.0326(13) Uani 1 1 d D U . . .
C21_2 C 0.8030(3) 0.6664(2) 0.2536(2) 0.0285(15) Uani 1 1 d D U . . .
C22_2 C 0.8469(3) 0.6357(2) 0.2891(2) 0.0297(15) Uani 1 1 d D U . . .
C23_2 C 0.9221(3) 0.6223(2) 0.2856(2) 0.0278(15) Uani 1 1 d D U . . .
N24_2 N 0.9656(3) 0.5957(2) 0.32178(17) 0.0322(13) Uani 1 1 d D U . . .
C25_2 C 1.0346(3) 0.5820(2) 0.3166(2) 0.0300(15) Uani 1 1 d D U . . .
C26_2 C 1.0837(3) 0.5554(2) 0.3537(2) 0.0345(16) Uani 1 1 d D U . . .
H26_2 H 1.0684 0.5502 0.3825 0.041 Uiso 1 1 calc R U . . .
C27_2 C 1.1513(3) 0.5376(2) 0.3481(2) 0.0339(16) Uani 1 1 d D U . . .
C28_2 C 1.1751(3) 0.5443(3) 0.3041(2) 0.0352(16) Uani 1 1 d D U . . .
C29_2 C 1.1325(3) 0.5717(2) 0.2692(2) 0.0337(16) Uani 1 1 d D U . . .
H29_2 H 1.1500 0.5772 0.2412 0.040 Uiso 1 1 calc R U . . .
C30_2 C 1.0612(3) 0.5924(2) 0.2742(2) 0.0308(15) Uani 1 1 d D U . . .
N31_2 N 1.0195(3) 0.6198(2) 0.23949(17) 0.0328(13) Uani 1 1 d D U . . .
C32_2 C 0.9499(3) 0.6361(2) 0.2451(2) 0.0302(15) Uani 1 1 d D U . . .
C41_2 C 0.4765(4) 0.7687(3) 0.1080(3) 0.0504(18) Uani 1 1 d D U . . .
C42_2 C 0.4368(5) 0.7515(3) 0.0650(3) 0.071(2) Uani 1 1 d D U . . .
H42_2 H 0.4531 0.7602 0.0371 0.085 Uiso 1 1 calc R U . . .
C43_2 C 0.3719(5) 0.7208(4) 0.0646(3) 0.087(3) Uani 1 1 d D U . . .
H43_2 H 0.3455 0.7065 0.0360 0.104 Uiso 1 1 calc R U . . .
C44_2 C 0.3454(5) 0.7109(4) 0.1038(3) 0.086(3) Uani 1 1 d D U . . .
H44_2 H 0.2993 0.6920 0.1021 0.103 Uiso 1 1 calc R U . . .
C45_2 C 0.3852(4) 0.7280(3) 0.1457(3) 0.067(2) Uani 1 1 d D U . . .
H45_2 H 0.3683 0.7191 0.1733 0.080 Uiso 1 1 calc R U . . .
C46_2 C 0.4501(4) 0.7584(3) 0.1481(2) 0.0494(18) Uani 1 1 d D U . . .
C51_2 C 0.5333(4) 0.8519(3) 0.1419(3) 0.0506(19) Uani 1 1 d D U . . .
C52_2 C 0.5453(4) 0.9039(3) 0.1295(3) 0.065(2) Uani 1 1 d D U . . .
H52_2 H 0.5644 0.9111 0.1023 0.078 Uiso 1 1 calc R U . . .
C53_2 C 0.5292(5) 0.9454(3) 0.1570(3) 0.084(3) Uani 1 1 d D U . . .
H53_2 H 0.5368 0.9814 0.1486 0.101 Uiso 1 1 calc R U . . .
C54_2 C 0.5030(5) 0.9348(3) 0.1956(3) 0.082(3) Uani 1 1 d D U . . .
H54_2 H 0.4932 0.9639 0.2144 0.098 Uiso 1 1 calc R U . . .
C55_2 C 0.4893(4) 0.8827(3) 0.2094(3) 0.063(2) Uani 1 1 d D U . . .
H55_2 H 0.4686 0.8762 0.2362 0.075 Uiso 1 1 calc R U . . .
C56_2 C 0.5071(4) 0.8412(3) 0.1827(3) 0.0483(18) Uani 1 1 d D U . . .
C61_2 C 1.2208(4) 0.4548(3) 0.3607(2) 0.0457(18) Uani 1 1 d D U . . .
C62_2 C 1.2060(4) 0.4049(3) 0.3769(3) 0.063(2) Uani 1 1 d D U . . .
H62_2 H 1.1878 0.4013 0.4049 0.075 Uiso 1 1 calc R U . . .
C63_2 C 1.2181(5) 0.3605(3) 0.3518(3) 0.076(3) Uani 1 1 d D U . . .
H63_2 H 1.2098 0.3259 0.3632 0.091 Uiso 1 1 calc R U . . .
C64_2 C 1.2421(5) 0.3655(3) 0.3104(3) 0.077(3) Uani 1 1 d D U . . .
H64_2 H 1.2500 0.3344 0.2935 0.092 Uiso 1 1 calc R U . . .
C65_2 C 1.2550(4) 0.4159(3) 0.2932(3) 0.059(2) Uani 1 1 d D U . . .
H65_2 H 1.2716 0.4194 0.2647 0.071 Uiso 1 1 calc R U . . .
C66_2 C 1.2431(4) 0.4605(3) 0.3184(2) 0.0420(17) Uani 1 1 d D U . . .
C71_2 C 1.2834(4) 0.5393(3) 0.3873(2) 0.0431(17) Uani 1 1 d D U . . .
C72_2 C 1.3257(4) 0.5621(3) 0.4272(3) 0.064(2) Uani 1 1 d D U . . .
H72_2 H 1.3108 0.5587 0.4563 0.077 Uiso 1 1 calc R U . . .
C73_2 C 1.3911(4) 0.5902(3) 0.4230(3) 0.073(2) Uani 1 1 d D U . . .
H73_2 H 1.4213 0.6060 0.4498 0.087 Uiso 1 1 calc R U . . .
C74_2 C 1.4122(4) 0.5954(3) 0.3811(3) 0.070(2) Uani 1 1 d D U . . .
H74_2 H 1.4566 0.6149 0.3792 0.084 Uiso 1 1 calc R U . . .
C75_2 C 1.3701(4) 0.5729(3) 0.3416(3) 0.052(2) Uani 1 1 d D U . . .
H75_2 H 1.3851 0.5766 0.3126 0.063 Uiso 1 1 calc R U . . .
C76_2 C 1.3050(4) 0.5445(3) 0.3449(2) 0.0414(17) Uani 1 1 d D U . . .
C81_2 C 1.0699(6) 0.7374(7) 0.0818(7) 0.093(6) Uani 0.624(14) 1 d D U P A 1
H81_2 H 1.0739 0.7353 0.0484 0.112 Uiso 0.624(14) 1 calc R U P A 1
C82_2 C 1.1159(8) 0.6921(6) 0.1060(6) 0.097(6) Uani 0.624(14) 1 d D U P A 1
H82A_2 H 1.0932 0.6580 0.0941 0.146 Uiso 0.624(14) 1 calc R U P A 1
H82B_2 H 1.1675 0.6944 0.1003 0.146 Uiso 0.624(14) 1 calc R U P A 1
H82C_2 H 1.1172 0.6944 0.1394 0.146 Uiso 0.624(14) 1 calc R U P A 1
C83_2 C 1.1037(11) 0.7897(7) 0.0996(12) 0.193(14) Uani 0.624(14) 1 d D U P A 1
H83A_2 H 1.0732 0.8190 0.0835 0.290 Uiso 0.624(14) 1 calc R U P A 1
H83B_2 H 1.1050 0.7922 0.1330 0.290 Uiso 0.624(14) 1 calc R U P A 1
H83C_2 H 1.1553 0.7922 0.0939 0.290 Uiso 0.624(14) 1 calc R U P A 1
C84_2 C 0.9174(5) 0.6913(3) 0.0351(3) 0.069(2) Uani 1 1 d D U . . .
H84_2 H 0.9191 0.7106 0.0055 0.083 Uiso 1 1 calc R U . . .
C85_2 C 0.9560(6) 0.6378(3) 0.0324(3) 0.102(3) Uani 1 1 d D U . . .
H85A_2 H 1.0094 0.6436 0.0316 0.154 Uiso 1 1 calc R U . . .
H85B_2 H 0.9521 0.6162 0.0596 0.154 Uiso 1 1 calc R U . . .
H85C_2 H 0.9315 0.6189 0.0041 0.154 Uiso 1 1 calc R U . . .
C86_2 C 0.8349(5) 0.6839(4) 0.0364(4) 0.106(3) Uani 1 1 d D U . . .
H86A_2 H 0.8113 0.7189 0.0382 0.158 Uiso 1 1 calc R U . . .
H86B_2 H 0.8096 0.6653 0.0082 0.158 Uiso 1 1 calc R U . . .
H86C_2 H 0.8303 0.6626 0.0637 0.158 Uiso 1 1 calc R U . . .
C87_2 C 0.9240(5) 0.8043(3) 0.0815(3) 0.070(2) Uani 1 1 d D U . . .
H87_2 H 0.9598 0.8265 0.1042 0.084 Uiso 1 1 calc R U . . .
C88_2 C 0.9173(6) 0.8316(4) 0.0348(3) 0.099(3) Uani 1 1 d D U . . .
H88A_2 H 0.9659 0.8299 0.0250 0.149 Uiso 1 1 calc R U . . .
H88B_2 H 0.8787 0.8134 0.0118 0.149 Uiso 1 1 calc R U . . .
H88C_2 H 0.9028 0.8691 0.0374 0.149 Uiso 1 1 calc R U . . .
C89_2 C 0.8486(5) 0.8067(3) 0.0971(3) 0.090(3) Uani 1 1 d D U . . .
H89A_2 H 0.8533 0.7890 0.1273 0.136 Uiso 1 1 calc R U . . .
H89B_2 H 0.8341 0.8442 0.0998 0.136 Uiso 1 1 calc R U . . .
H89C_2 H 0.8100 0.7885 0.0742 0.136 Uiso 1 1 calc R U . . .
Si2_2 Si 0.78186(13) 0.57605(9) 0.41834(8) 0.0569(6) Uani 1 1 d D U . . .
C91_2 C 0.8707(7) 0.5837(6) 0.4638(5) 0.080(4) Uani 0.549(7) 1 d D U P B 1
H91_2 H 0.8601 0.5673 0.4929 0.096 Uiso 0.549(7) 1 calc R U P B 1
C92_2 C 0.9382(10) 0.5555(11) 0.4534(12) 0.112(10) Uani 0.549(7) 1 d D U P B 1
H92A_2 H 0.9258 0.5177 0.4468 0.168 Uiso 0.549(7) 1 calc R U P B 1
H92B_2 H 0.9529 0.5720 0.4262 0.168 Uiso 0.549(7) 1 calc R U P B 1
H92C_2 H 0.9800 0.5582 0.4801 0.168 Uiso 0.549(7) 1 calc R U P B 1
C93_2 C 0.8864(12) 0.6422(6) 0.4742(9) 0.146(10) Uani 0.549(7) 1 d D U P B 1
H93A_2 H 0.8410 0.6594 0.4809 0.219 Uiso 0.549(7) 1 calc R U P B 1
H93B_2 H 0.9278 0.6457 0.5012 0.219 Uiso 0.549(7) 1 calc R U P B 1
H93C_2 H 0.9006 0.6595 0.4473 0.219 Uiso 0.549(7) 1 calc R U P B 1
C94_2 C 0.7000(7) 0.6122(7) 0.4328(5) 0.095(5) Uani 0.549(7) 1 d D U P B 1
H94_2 H 0.7167 0.6504 0.4361 0.114 Uiso 0.549(7) 1 calc R U P B 1
C95_2 C 0.6310(10) 0.6130(8) 0.3940(8) 0.094(6) Uani 0.549(7) 1 d D U P B 1
H95A_2 H 0.6462 0.6220 0.3647 0.141 Uiso 0.549(7) 1 calc R U P B 1
H95B_2 H 0.6071 0.5776 0.3913 0.141 Uiso 0.549(7) 1 calc R U P B 1
H95C_2 H 0.5952 0.6398 0.4008 0.141 Uiso 0.549(7) 1 calc R U P B 1
C96_2 C 0.6804(13) 0.5985(12) 0.4786(6) 0.174(12) Uani 0.549(7) 1 d D U P B 1
H96A_2 H 0.7264 0.5984 0.5028 0.260 Uiso 0.549(7) 1 calc R U P B 1
H96B_2 H 0.6450 0.6252 0.4863 0.260 Uiso 0.549(7) 1 calc R U P B 1
H96C_2 H 0.6569 0.5630 0.4768 0.260 Uiso 0.549(7) 1 calc R U P B 1
C97_2 C 0.7661(9) 0.5007(4) 0.4095(5) 0.084(5) Uani 0.549(7) 1 d D U P B 1
H97_2 H 0.8131 0.4871 0.4004 0.100 Uiso 0.549(7) 1 calc R U P B 1
C98_2 C 0.7035(13) 0.4850(8) 0.3706(7) 0.101(7) Uani 0.549(7) 1 d D U P B 1
H98A_2 H 0.7079 0.5050 0.3426 0.151 Uiso 0.549(7) 1 calc R U P B 1
H98B_2 H 0.7066 0.4465 0.3646 0.151 Uiso 0.549(7) 1 calc R U P B 1
H98C_2 H 0.6549 0.4931 0.3790 0.151 Uiso 0.549(7) 1 calc R U P B 1
C99_2 C 0.7604(16) 0.4700(8) 0.4533(6) 0.166(11) Uani 0.549(7) 1 d D U P B 1
H99A_2 H 0.8018 0.4807 0.4785 0.249 Uiso 0.549(7) 1 calc R U P B 1
H99B_2 H 0.7120 0.4781 0.4620 0.249 Uiso 0.549(7) 1 calc R U P B 1
H99C_2 H 0.7637 0.4315 0.4476 0.249 Uiso 0.549(7) 1 calc R U P B 1
C91B_2 C 0.6861(7) 0.5470(7) 0.4054(7) 0.099(6) Uani 0.451(7) 1 d D U P B 2
H91B_2 H 0.6743 0.5368 0.4361 0.119 Uiso 0.451(7) 1 calc R U P B 2
C92B_2 C 0.6817(16) 0.4963(11) 0.3778(14) 0.148(15) Uani 0.451(7) 1 d D U P B 2
H92D_2 H 0.7219 0.4719 0.3924 0.222 Uiso 0.451(7) 1 calc R U P B 2
H92E_2 H 0.6325 0.4793 0.3767 0.222 Uiso 0.451(7) 1 calc R U P B 2
H92F_2 H 0.6878 0.5045 0.3461 0.222 Uiso 0.451(7) 1 calc R U P B 2
C93B_2 C 0.6250(12) 0.5855(10) 0.3838(12) 0.129(11) Uani 0.451(7) 1 d D U P B 2
H93D_2 H 0.6289 0.6183 0.4024 0.193 Uiso 0.451(7) 1 calc R U P B 2
H93E_2 H 0.6308 0.5942 0.3522 0.193 Uiso 0.451(7) 1 calc R U P B 2
H93F_2 H 0.5755 0.5690 0.3828 0.193 Uiso 0.451(7) 1 calc R U P B 2
C94B_2 C 0.7836(12) 0.6396(6) 0.4540(6) 0.099(6) Uani 0.451(7) 1 d D U P B 2
H94B_2 H 0.7429 0.6622 0.4353 0.119 Uiso 0.451(7) 1 calc R U P B 2
C95B_2 C 0.8532(15) 0.6739(10) 0.4587(9) 0.151(11) Uani 0.451(7) 1 d D U P B 2
H95D_2 H 0.8674 0.6774 0.4283 0.226 Uiso 0.451(7) 1 calc R U P B 2
H95E_2 H 0.8429 0.7094 0.4701 0.226 Uiso 0.451(7) 1 calc R U P B 2
H95F_2 H 0.8947 0.6572 0.4806 0.226 Uiso 0.451(7) 1 calc R U P B 2
C96B_2 C 0.760(2) 0.6333(11) 0.4995(8) 0.174(13) Uani 0.451(7) 1 d D U P B 2
H96D_2 H 0.7146 0.6109 0.4954 0.261 Uiso 0.451(7) 1 calc R U P B 2
H96E_2 H 0.8007 0.6163 0.5217 0.261 Uiso 0.451(7) 1 calc R U P B 2
H96F_2 H 0.7489 0.6685 0.5111 0.261 Uiso 0.451(7) 1 calc R U P B 2
C97B_2 C 0.8580(8) 0.5279(7) 0.4420(6) 0.085(6) Uani 0.451(7) 1 d D U P B 2
H97B_2 H 0.8481 0.4962 0.4210 0.102 Uiso 0.451(7) 1 calc R U P B 2
C98B_2 C 0.9368(10) 0.5447(13) 0.4401(13) 0.094(9) Uani 0.451(7) 1 d D U P B 2
H98D_2 H 0.9383 0.5581 0.4089 0.140 Uiso 0.451(7) 1 calc R U P B 2
H98E_2 H 0.9530 0.5731 0.4629 0.140 Uiso 0.451(7) 1 calc R U P B 2
H98F_2 H 0.9708 0.5140 0.4471 0.140 Uiso 0.451(7) 1 calc R U P B 2
C99B_2 C 0.8516(14) 0.5068(12) 0.4893(8) 0.161(13) Uani 0.451(7) 1 d D U P B 2
H99D_2 H 0.7993 0.4963 0.4889 0.242 Uiso 0.451(7) 1 calc R U P B 2
H99E_2 H 0.8847 0.4756 0.4969 0.242 Uiso 0.451(7) 1 calc R U P B 2
H99F_2 H 0.8668 0.5347 0.5127 0.242 Uiso 0.451(7) 1 calc R U P B 2
C81B_2 C 1.0714(8) 0.7410(14) 0.0883(8) 0.084(8) Uani 0.376(14) 1 d D U P A 2
H81B_2 H 1.0872 0.7033 0.0965 0.101 Uiso 0.376(14) 1 calc R U P A 2
C82B_2 C 1.1120(16) 0.7697(17) 0.1309(8) 0.148(17) Uani 0.376(14) 1 d D U P A 2
H82D_2 H 1.0859 0.7632 0.1566 0.223 Uiso 0.376(14) 1 calc R U P A 2
H82E_2 H 1.1639 0.7564 0.1393 0.223 Uiso 0.376(14) 1 calc R U P A 2
H82F_2 H 1.1126 0.8082 0.1246 0.223 Uiso 0.376(14) 1 calc R U P A 2
C83B_2 C 1.1105(12) 0.7505(16) 0.0490(7) 0.132(14) Uani 0.376(14) 1 d D U P A 2
H83D_2 H 1.0836 0.7317 0.0214 0.197 Uiso 0.376(14) 1 calc R U P A 2
H83E_2 H 1.1111 0.7890 0.0425 0.197 Uiso 0.376(14) 1 calc R U P A 2
H83F_2 H 1.1624 0.7372 0.0572 0.197 Uiso 0.376(14) 1 calc R U P A 2

loop_
_atom_site_aniso_label
_atom_site_aniso_U_11
_atom_site_aniso_U_22
_atom_site_aniso_U_33
_atom_site_aniso_U_23
_atom_site_aniso_U_13
_atom_site_aniso_U_12
Si1_1 0.0342(12) 0.0306(11) 0.0559(14) -0.0117(10) -0.0080(10) -0.0010(9)
Si2_1 0.0359(12) 0.0374(12) 0.0496(13) -0.0137(10) 0.0045(10) -0.0050(10)
C1_1 0.024(3) 0.023(3) 0.047(4) -0.010(3) 0.007(3) 0.004(3)
C2_1 0.028(4) 0.027(4) 0.059(4) -0.010(3) -0.001(3) 0.009(3)
C3_1 0.024(4) 0.027(4) 0.045(4) -0.005(3) 0.010(3) 0.002(3)
C4_1 0.026(4) 0.040(4) 0.052(4) -0.010(3) 0.012(3) -0.005(3)
C5_1 0.029(4) 0.042(4) 0.084(4) -0.024(3) 0.005(3) 0.005(3)
C6_1 0.031(4) 0.032(3) 0.071(4) -0.017(3) 0.011(3) 0.002(3)
C7_1 0.023(3) 0.038(4) 0.075(4) -0.010(3) 0.009(3) 0.001(3)
C8_1 0.034(4) 0.037(4) 0.089(5) -0.020(3) 0.014(3) 0.003(3)
C11_1 0.028(3) 0.018(3) 0.042(4) -0.004(3) 0.008(3) -0.005(2)
C12_1 0.026(3) 0.021(3) 0.039(4) -0.002(3) 0.007(3) -0.002(2)
N13_1 0.026(3) 0.021(3) 0.048(3) -0.009(2) 0.006(2) -0.001(2)
C14_1 0.027(3) 0.023(3) 0.051(4) -0.014(3) 0.007(3) 0.001(3)
C15_1 0.024(3) 0.027(4) 0.067(5) -0.020(3) 0.003(3) -0.001(3)
C16_1 0.024(3) 0.033(4) 0.072(5) -0.021(3) 0.003(3) 0.001(3)
C17_1 0.030(3) 0.023(3) 0.065(5) -0.017(3) 0.011(3) -0.002(3)
C18_1 0.031(3) 0.022(3) 0.061(5) -0.016(3) 0.013(3) -0.004(3)
C19_1 0.027(3) 0.024(3) 0.049(4) -0.011(3) 0.008(3) -0.002(3)
N20_1 0.026(3) 0.025(3) 0.048(3) -0.008(3) 0.006(2) -0.004(2)
C21_1 0.025(3) 0.025(3) 0.042(4) -0.008(3) 0.007(3) -0.002(2)
C22_1 0.022(3) 0.020(3) 0.039(4) -0.002(3) 0.007(3) -0.004(2)
C23_1 0.023(3) 0.023(3) 0.036(4) -0.003(3) 0.007(3) -0.002(2)
N24_1 0.026(3) 0.025(3) 0.048(3) -0.003(2) 0.011(2) -0.004(2)
C25_1 0.022(3) 0.023(3) 0.042(4) -0.002(3) 0.005(3) -0.001(3)
C26_1 0.022(3) 0.031(4) 0.053(4) -0.007(3) 0.001(3) -0.002(3)
C27_1 0.022(3) 0.032(4) 0.055(4) -0.005(3) 0.007(3) -0.001(3)
C28_1 0.025(3) 0.029(3) 0.057(4) -0.007(3) 0.010(3) 0.004(3)
C29_1 0.025(3) 0.033(4) 0.061(5) -0.015(3) 0.005(3) 0.003(3)
C30_1 0.025(3) 0.020(3) 0.052(4) -0.002(3) 0.006(3) 0.001(3)
N31_1 0.027(3) 0.025(3) 0.048(3) -0.010(3) 0.005(2) 0.001(2)
C32_1 0.028(3) 0.024(3) 0.039(4) -0.007(3) 0.008(3) -0.002(2)
C41_1 0.035(4) 0.028(4) 0.092(4) -0.018(3) 0.013(3) 0.003(3)
C42_1 0.036(4) 0.039(4) 0.114(6) -0.012(4) 0.019(4) 0.000(4)
C43_1 0.061(6) 0.065(6) 0.120(6) 0.005(5) 0.031(5) -0.002(4)
C44_1 0.072(6) 0.086(6) 0.104(6) -0.002(5) 0.039(5) -0.006(5)
C45_1 0.050(5) 0.063(5) 0.075(5) -0.010(4) 0.019(4) -0.003(4)
C46_1 0.034(4) 0.041(4) 0.074(4) -0.014(3) 0.014(3) 0.002(3)
C51_1 0.039(4) 0.047(4) 0.075(5) -0.018(3) 0.010(3) 0.014(3)
C52_1 0.068(6) 0.079(5) 0.082(5) -0.015(4) 0.007(4) 0.038(4)
C53_1 0.099(7) 0.082(5) 0.096(7) -0.002(5) 0.010(5) 0.039(5)
C54_1 0.091(7) 0.063(5) 0.091(6) 0.010(4) 0.027(5) 0.033(4)
C55_1 0.065(5) 0.038(4) 0.082(5) -0.004(3) 0.026(4) 0.011(4)
C56_1 0.038(4) 0.039(3) 0.067(4) -0.010(3) 0.016(3) 0.009(3)
C61_1 0.031(4) 0.042(4) 0.095(5) 0.004(3) 0.016(3) 0.010(3)
C62_1 0.056(5) 0.082(5) 0.113(6) 0.028(5) 0.021(5) 0.028(4)
C63_1 0.079(7) 0.078(6) 0.172(9) 0.050(6) 0.033(6) 0.036(5)
C64_1 0.077(7) 0.079(6) 0.191(9) 0.045(6) 0.040(6) 0.017(5)
C65_1 0.050(5) 0.039(4) 0.167(8) 0.010(4) 0.032(5) 0.003(4)
C66_1 0.033(4) 0.031(3) 0.108(5) 0.001(3) 0.023(4) 0.006(3)
C71_1 0.036(4) 0.028(4) 0.082(4) -0.013(3) 0.019(3) 0.004(3)
C72_1 0.053(5) 0.050(5) 0.124(6) -0.012(5) 0.040(5) -0.004(4)
C73_1 0.078(6) 0.078(7) 0.132(7) 0.011(5) 0.052(5) 0.012(5)
C74_1 0.083(7) 0.106(8) 0.120(7) 0.002(6) 0.050(5) 0.015(5)
C75_1 0.069(6) 0.096(7) 0.086(5) -0.015(5) 0.023(4) 0.011(5)
C76_1 0.035(4) 0.043(4) 0.084(4) -0.012(4) 0.015(3) 0.009(3)
C81_1 0.041(4) 0.042(4) 0.069(5) -0.020(4) -0.008(4) 0.007(3)
C82_1 0.061(6) 0.062(5) 0.120(8) -0.052(5) -0.002(5) 0.007(4)
C83_1 0.059(5) 0.074(6) 0.145(9) -0.050(6) 0.026(5) -0.001(4)
C84_1 0.058(5) 0.057(5) 0.062(5) 0.000(4) -0.007(4) 0.002(4)
C85_1 0.111(8) 0.113(8) 0.064(6) 0.010(5) -0.019(5) -0.041(6)
C86_1 0.103(7) 0.109(8) 0.090(7) 0.017(6) 0.001(5) -0.039(6)
C87_1 0.047(4) 0.048(4) 0.058(5) -0.017(3) -0.006(3) -0.016(3)
C88_1 0.087(6) 0.073(6) 0.071(5) -0.002(4) 0.012(5) -0.016(5)
C89_1 0.065(6) 0.085(6) 0.105(7) -0.008(5) 0.025(5) 0.001(5)
C91_1 0.066(5) 0.080(6) 0.090(6) -0.031(5) -0.005(4) 0.011(4)
C92_1 0.053(6) 0.136(9) 0.116(7) -0.043(7) 0.011(5) 0.016(6)
C93_1 0.105(8) 0.202(13) 0.194(11) -0.136(11) -0.076(8) 0.056(8)
C94_1 0.072(6) 0.055(5) 0.100(6) -0.002(4) 0.007(5) -0.013(4)
C95_1 0.080(7) 0.084(7) 0.109(7) 0.025(5) 0.024(5) -0.017(5)
C96_1 0.125(9) 0.071(6) 0.155(9) -0.032(6) -0.002(7) -0.010(6)
C97_1 0.074(5) 0.076(5) 0.073(5) -0.013(4) 0.025(4) 0.002(4)
C98_1 0.171(11) 0.091(6) 0.125(9) 0.013(6) 0.102(8) -0.006(6)
C99_1 0.051(5) 0.082(6) 0.091(7) -0.016(5) 0.027(4) -0.001(4)
Si1_2 0.0736(16) 0.0471(13) 0.0443(13) 0.0084(11) 0.0198(12) -0.0069(12)
C1_2 0.030(4) 0.031(4) 0.043(4) 0.000(3) 0.005(3) -0.001(3)
C2_2 0.044(4) 0.036(4) 0.042(4) 0.001(3) 0.010(3) -0.005(3)
C3_2 0.020(4) 0.040(4) 0.040(4) 0.002(3) 0.004(3) 0.004(3)
C4_2 0.035(4) 0.048(4) 0.041(4) 0.007(3) 0.005(3) 0.006(3)
C5_2 0.048(4) 0.043(4) 0.050(4) 0.016(3) 0.004(3) 0.007(3)
C6_2 0.034(4) 0.049(4) 0.055(4) 0.010(3) 0.005(3) 0.006(3)
C7_2 0.035(4) 0.050(4) 0.043(4) 0.006(3) 0.002(3) 0.011(3)
C8_2 0.032(3) 0.043(3) 0.042(4) 0.001(3) 0.007(3) 0.005(3)
C11_2 0.029(3) 0.020(3) 0.037(3) 0.000(3) 0.004(3) -0.006(3)
C12_2 0.032(3) 0.021(3) 0.035(3) -0.002(3) 0.007(3) -0.003(3)
N13_2 0.036(3) 0.028(3) 0.040(3) 0.005(2) 0.009(2) -0.003(2)
C14_2 0.035(3) 0.022(3) 0.038(3) 0.000(3) 0.006(3) -0.002(3)
C15_2 0.045(4) 0.030(4) 0.037(4) 0.004(3) 0.001(3) 0.000(3)
C16_2 0.040(3) 0.028(4) 0.046(4) 0.005(3) 0.004(3) 0.004(3)
C17_2 0.037(3) 0.037(4) 0.044(4) 0.005(3) 0.000(3) 0.000(3)
C18_2 0.031(3) 0.029(4) 0.042(4) 0.004(3) 0.006(3) -0.004(3)
C19_2 0.035(3) 0.030(4) 0.033(3) 0.000(3) 0.003(3) -0.003(3)
N20_2 0.029(3) 0.030(3) 0.039(3) 0.003(2) 0.007(2) -0.005(2)
C21_2 0.027(3) 0.025(3) 0.034(3) 0.002(3) 0.006(3) 0.000(3)
C22_2 0.027(3) 0.023(3) 0.039(3) -0.001(3) 0.007(3) -0.001(3)
C23_2 0.029(3) 0.017(3) 0.037(3) 0.003(3) 0.004(3) -0.001(3)
N24_2 0.026(3) 0.032(3) 0.039(3) 0.001(2) 0.006(2) -0.001(2)
C25_2 0.026(3) 0.030(4) 0.033(3) 0.001(3) 0.003(3) -0.005(3)
C26_2 0.029(3) 0.043(4) 0.033(4) 0.006(3) 0.009(3) 0.000(3)
C27_2 0.028(3) 0.037(4) 0.036(3) 0.000(3) 0.004(3) 0.002(3)
C28_2 0.027(3) 0.041(4) 0.038(3) -0.001(3) 0.006(3) -0.001(3)
C29_2 0.023(3) 0.041(4) 0.038(4) 0.000(3) 0.008(3) -0.005(3)
C30_2 0.024(3) 0.034(4) 0.034(3) -0.001(3) 0.005(3) -0.004(3)
N31_2 0.029(3) 0.032(3) 0.035(3) 0.002(2) 0.002(2) -0.005(2)
C32_2 0.025(3) 0.030(4) 0.035(3) -0.003(3) 0.003(3) -0.005(3)
C41_2 0.043(4) 0.045(4) 0.056(4) 0.013(3) -0.006(3) 0.007(3)
C42_2 0.066(5) 0.070(6) 0.065(5) 0.008(4) -0.017(4) 0.012(4)
C43_2 0.074(6) 0.081(7) 0.091(6) 0.002(5) -0.019(5) 0.000(5)
C44_2 0.059(6) 0.084(7) 0.101(6) 0.010(5) -0.018(4) -0.006(5)
C45_2 0.045(4) 0.060(5) 0.087(5) 0.020(4) -0.006(4) -0.003(4)
C46_2 0.038(4) 0.046(4) 0.058(4) 0.015(3) -0.004(3) 0.004(3)
C51_2 0.039(4) 0.041(3) 0.067(4) 0.014(3) 0.001(3) 0.011(3)
C52_2 0.055(5) 0.042(4) 0.095(6) 0.017(4) 0.011(4) 0.010(4)
C53_2 0.086(7) 0.050(5) 0.119(7) 0.011(4) 0.028(6) 0.017(5)
C54_2 0.085(7) 0.049(5) 0.112(7) 0.003(4) 0.022(5) 0.023(4)
C55_2 0.050(5) 0.055(4) 0.079(5) -0.001(4) 0.005(4) 0.017(4)
C56_2 0.033(4) 0.042(3) 0.065(4) 0.012(3) -0.002(3) 0.013(3)
C61_2 0.036(4) 0.042(3) 0.056(4) 0.011(3) 0.004(3) 0.005(3)
C62_2 0.045(5) 0.051(4) 0.090(6) 0.026(4) 0.010(4) 0.015(4)
C63_2 0.067(6) 0.044(4) 0.115(7) 0.017(4) 0.013(5) 0.009(4)
C64_2 0.072(6) 0.051(4) 0.103(6) -0.005(4) 0.004(5) 0.010(4)
C65_2 0.048(5) 0.052(4) 0.073(5) -0.005(4) 0.004(4) 0.011(4)
C66_2 0.029(4) 0.043(3) 0.051(4) 0.000(3) 0.002(3) 0.006(3)
C71_2 0.033(4) 0.045(4) 0.048(4) 0.003(3) 0.000(3) 0.010(3)
C72_2 0.049(5) 0.083(6) 0.056(4) -0.013(4) 0.002(4) 0.001(4)
C73_2 0.049(5) 0.085(6) 0.078(5) -0.018(5) 0.000(4) -0.009(4)
C74_2 0.042(5) 0.078(6) 0.089(5) -0.011(5) 0.008(4) -0.012(4)
C75_2 0.032(4) 0.054(5) 0.069(5) 0.001(4) 0.008(3) 0.006(3)
C76_2 0.030(3) 0.043(4) 0.050(4) -0.001(3) 0.004(3) 0.010(3)
C81_2 0.083(7) 0.100(10) 0.104(13) 0.012(9) 0.036(6) -0.015(6)
C82_2 0.071(9) 0.098(10) 0.129(14) -0.001(9) 0.037(8) 0.003(7)
C83_2 0.101(13) 0.108(11) 0.35(4) -0.022(13) -0.007(16) -0.023(9)
C84_2 0.112(6) 0.049(4) 0.044(5) 0.005(4) 0.012(4) 0.006(4)
C85_2 0.137(8) 0.057(5) 0.107(8) -0.014(5) 0.009(6) 0.008(5)
C86_2 0.111(6) 0.089(7) 0.109(8) -0.022(6) 0.005(6) -0.011(5)
C87_2 0.101(6) 0.048(4) 0.063(5) 0.006(4) 0.024(4) -0.001(4)
C88_2 0.142(9) 0.076(6) 0.085(6) 0.031(5) 0.035(6) 0.019(6)
C89_2 0.113(7) 0.054(6) 0.112(8) 0.011(5) 0.043(6) 0.014(5)
Si2_2 0.0620(15) 0.0651(15) 0.0470(14) 0.0143(12) 0.0196(11) 0.0106(12)
C91_2 0.085(8) 0.087(9) 0.061(8) 0.020(7) 0.001(6) 0.001(7)
C92_2 0.092(10) 0.117(16) 0.12(2) 0.010(13) 0.004(10) 0.012(9)
C93_2 0.131(15) 0.098(10) 0.17(2) -0.007(10) -0.051(14) 0.005(9)
C94_2 0.084(8) 0.107(12) 0.102(10) 0.001(8) 0.037(7) 0.023(8)
C95_2 0.075(9) 0.074(14) 0.137(13) -0.005(11) 0.031(8) 0.019(9)
C96_2 0.160(18) 0.25(3) 0.133(12) 0.051(13) 0.088(11) 0.097(19)
C97_2 0.101(11) 0.066(7) 0.083(9) 0.023(6) 0.016(8) 0.003(6)
C98_2 0.110(16) 0.101(13) 0.095(11) 0.017(9) 0.026(10) -0.017(11)
C99_2 0.27(3) 0.118(14) 0.105(11) 0.046(10) 0.017(12) -0.054(16)
C91B_2 0.079(8) 0.117(12) 0.107(13) 0.016(10) 0.035(7) -0.009(7)
C92B_2 0.075(17) 0.152(16) 0.22(3) -0.048(17) 0.030(16) -0.020(11)
C93B_2 0.077(12) 0.139(19) 0.17(3) 0.002(15) 0.017(12) 0.000(11)
C94B_2 0.150(16) 0.080(9) 0.071(9) 0.000(7) 0.030(10) 0.020(8)
C95B_2 0.20(2) 0.139(18) 0.11(2) -0.008(16) 0.026(16) -0.027(16)
C96B_2 0.29(3) 0.15(2) 0.107(13) -0.022(13) 0.096(18) -0.01(2)
C97B_2 0.082(9) 0.087(11) 0.087(11) 0.043(9) 0.017(8) 0.022(8)
C98B_2 0.082(10) 0.11(2) 0.09(2) 0.023(16) 0.018(9) 0.025(10)
C99B_2 0.126(17) 0.23(3) 0.131(15) 0.128(18) 0.043(13) 0.072(18)
C81B_2 0.083(8) 0.119(18) 0.055(11) 0.007(11) 0.025(7) -0.015(8)
C82B_2 0.140(18) 0.24(4) 0.070(13) -0.022(17) 0.033(11) -0.09(2)
C83B_2 0.062(13) 0.29(4) 0.044(12) 0.006(15) 0.008(10) -0.046(17)

loop_
_atom_type_symbol
_atom_type_description
_atom_type_scat_dispersion_real
_atom_type_scat_dispersion_imag
_atom_type_scat_source
C C 0.0033 0.0016 'International Tables Vol C Tables 4.2.6.8 and 6.1.1.4'
H H 0.0000 0.0000 'International Tables Vol C Tables 4.2.6.8 and 6.1.1.4'
N N 0.0061 0.0033 'International Tables Vol C Tables 4.2.6.8 and 6.1.1.4'
Si Si 0.0817 0.0704 'International Tables Vol C Tables 4.2.6.8 and 6.1.1.4'
Cl Cl 0.1484 0.1585 'International Tables Vol C Tables 4.2.6.8 and 6.1.1.4'

loop_
_geom_angle_atom_site_label_1
_geom_angle_atom_site_label_2
_geom_angle_atom_site_label_3
_geom_angle
_geom_angle_site_symmetry_1
_geom_angle_site_symmetry_3
C2_1 Si1_1 C84_1 107.7(3) . .
C2_1 Si1_1 C87_1 107.8(3) . .
C84_1 Si1_1 C87_1 110.1(4) . .
C2_1 Si1_1 C81_1 104.2(3) . .
C84_1 Si1_1 C81_1 116.0(4) . .
C87_1 Si1_1 C81_1 110.6(4) . .
C4_1 Si2_1 C91_1 109.0(3) . .
C4_1 Si2_1 C97_1 102.0(4) . .
C91_1 Si2_1 C97_1 111.9(4) . .
C4_1 Si2_1 C94_1 107.9(4) . .
C91_1 Si2_1 C94_1 115.2(4) . .
C97_1 Si2_1 C94_1 109.9(4) . .
C2_1 C1_1 C11_1 176.8(7) . .
C1_1 C2_1 Si1_1 172.1(6) . .
C4_1 C3_1 C22_1 176.9(7) . .
C3_1 C4_1 Si2_1 169.0(6) . .
C51_1 C5_1 C16_1 107.0(6) . .
C51_1 C5_1 C41_1 106.8(6) . .
C16_1 C5_1 C41_1 103.6(6) . .
C51_1 C5_1 H5_1 112.9 . .
C16_1 C5_1 H5_1 112.9 . .
C41_1 C5_1 H5_1 112.9 . .
C56_1 C6_1 C46_1 106.5(6) . .
C56_1 C6_1 C17_1 105.6(6) . .
C46_1 C6_1 C17_1 104.4(5) . .
C56_1 C6_1 H6_1 113.2 . .
C46_1 C6_1 H6_1 113.2 . .
C17_1 C6_1 H6_1 113.2 . .
C71_1 C7_1 C27_1 106.4(6) . .
C71_1 C7_1 C61_1 106.9(6) . .
C27_1 C7_1 C61_1 105.2(5) . .
C71_1 C7_1 H7_1 112.6 . .
C27_1 C7_1 H7_1 112.6 . .
C61_1 C7_1 H7_1 112.6 . .
C66_1 C8_1 C28_1 104.3(6) . .
C66_1 C8_1 C76_1 106.8(6) . .
C28_1 C8_1 C76_1 104.8(6) . .
C66_1 C8_1 H8_1 113.4 . .
C28_1 C8_1 H8_1 113.4 . .
C76_1 C8_1 H8_1 113.4 . .
C12_1 C11_1 C32_1 120.0(6) . .
C12_1 C11_1 C1_1 121.1(6) . .
C32_1 C11_1 C1_1 118.8(5) . .
N13_1 C12_1 C11_1 119.5(5) . .
N13_1 C12_1 C21_1 120.2(5) . .
C11_1 C12_1 C21_1 120.2(6) . .
C14_1 N13_1 C12_1 118.0(5) . .
N13_1 C14_1 C15_1 118.2(6) . .
N13_1 C14_1 C19_1 121.8(6) . .
C15_1 C14_1 C19_1 120.0(6) . .
C16_1 C15_1 C14_1 118.9(6) . .
C16_1 C15_1 H15_1 120.5 . .
C14_1 C15_1 H15_1 120.5 . .
C15_1 C16_1 C17_1 120.9(6) . .
C15_1 C16_1 C5_1 126.5(6) . .
C17_1 C16_1 C5_1 112.6(6) . .
C18_1 C17_1 C16_1 122.1(6) . .
C18_1 C17_1 C6_1 125.9(6) . .
C16_1 C17_1 C6_1 111.9(6) . .
C17_1 C18_1 C19_1 118.8(6) . .
C17_1 C18_1 H18_1 120.6 . .
C19_1 C18_1 H18_1 120.6 . .
N20_1 C19_1 C18_1 119.1(6) . .
N20_1 C19_1 C14_1 121.8(6) . .
C18_1 C19_1 C14_1 119.2(6) . .
C19_1 N20_1 C21_1 117.1(5) . .
N20_1 C21_1 C22_1 118.2(5) . .
N20_1 C21_1 C12_1 121.2(5) . .
C22_1 C21_1 C12_1 120.6(6) . .
C21_1 C22_1 C23_1 118.7(5) . .
C21_1 C22_1 C3_1 120.0(5) . .
C23_1 C22_1 C3_1 121.3(5) . .
N24_1 C23_1 C22_1 118.5(5) . .
N24_1 C23_1 C32_1 121.1(5) . .
C22_1 C23_1 C32_1 120.4(6) . .
C25_1 N24_1 C23_1 117.3(5) . .
N24_1 C25_1 C26_1 119.6(6) . .
N24_1 C25_1 C30_1 120.9(6) . .
C26_1 C25_1 C30_1 119.5(6) . .
C27_1 C26_1 C25_1 120.1(6) . .
C27_1 C26_1 H26_1 119.9 . .
C25_1 C26_1 H26_1 119.9 . .
C26_1 C27_1 C28_1 120.4(6) . .
C26_1 C27_1 C7_1 127.9(6) . .
C28_1 C27_1 C7_1 111.7(6) . .
C29_1 C28_1 C27_1 121.5(6) . .
C29_1 C28_1 C8_1 126.0(6) . .
C27_1 C28_1 C8_1 112.5(6) . .
C28_1 C29_1 C30_1 119.5(6) . .
C28_1 C29_1 H29_1 120.3 . .
C30_1 C29_1 H29_1 120.3 . .
N31_1 C30_1 C29_1 118.7(6) . .
N31_1 C30_1 C25_1 122.3(6) . .
C29_1 C30_1 C25_1 118.9(6) . .
C30_1 N31_1 C32_1 117.0(5) . .
N31_1 C32_1 C11_1 119.0(6) . .
N31_1 C32_1 C23_1 121.1(6) . .
C11_1 C32_1 C23_1 119.8(6) . .
C42_1 C41_1 C46_1 119.8(8) . .
C42_1 C41_1 C5_1 126.3(7) . .
C46_1 C41_1 C5_1 113.8(7) . .
C43_1 C42_1 C41_1 119.4(8) . .
C43_1 C42_1 H42_1 120.3 . .
C41_1 C42_1 H42_1 120.3 . .
C44_1 C43_1 C42_1 121.2(9) . .
C44_1 C43_1 H43_1 119.4 . .
C42_1 C43_1 H43_1 119.4 . .
C43_1 C44_1 C45_1 119.4(9) . .
C43_1 C44_1 H44_1 120.3 . .
C45_1 C44_1 H44_1 120.3 . .
C44_1 C45_1 C46_1 120.4(8) . .
C44_1 C45_1 H45_1 119.8 . .
C46_1 C45_1 H45_1 119.8 . .
C45_1 C46_1 C41_1 119.6(7) . .
C45_1 C46_1 C6_1 127.4(7) . .
C41_1 C46_1 C6_1 113.0(7) . .
C52_1 C51_1 C56_1 121.0(8) . .
C52_1 C51_1 C5_1 126.1(8) . .
C56_1 C51_1 C5_1 112.8(7) . .
C51_1 C52_1 C53_1 120.0(9) . .
C51_1 C52_1 H52_1 120.0 . .
C53_1 C52_1 H52_1 120.0 . .
C54_1 C53_1 C52_1 118.7(10) . .
C54_1 C53_1 H53_1 120.6 . .
C52_1 C53_1 H53_1 120.6 . .
C53_1 C54_1 C55_1 122.6(9) . .
C53_1 C54_1 H54_1 118.7 . .
C55_1 C54_1 H54_1 118.7 . .
C56_1 C55_1 C54_1 117.3(8) . .
C56_1 C55_1 H55_1 121.4 . .
C54_1 C55_1 H55_1 121.4 . .
C55_1 C56_1 C51_1 120.3(8) . .
C55_1 C56_1 C6_1 125.7(7) . .
C51_1 C56_1 C6_1 114.0(6) . .
C66_1 C61_1 C62_1 120.8(8) . .
C66_1 C61_1 C7_1 112.1(7) . .
C62_1 C61_1 C7_1 127.1(8) . .
C61_1 C62_1 C63_1 117.7(10) . .
C61_1 C62_1 H62_1 121.1 . .
C63_1 C62_1 H62_1 121.1 . .
C64_1 C63_1 C62_1 120.4(11) . .
C64_1 C63_1 H63_1 119.8 . .
C62_1 C63_1 H63_1 119.8 . .
C65_1 C64_1 C63_1 121.9(11) . .
C65_1 C64_1 H64_1 119.1 . .
C63_1 C64_1 H64_1 119.1 . .
C64_1 C65_1 C66_1 116.5(10) . .
C64_1 C65_1 H65_1 121.8 . .
C66_1 C65_1 H65_1 121.8 . .
C61_1 C66_1 C65_1 122.6(8) . .
C61_1 C66_1 C8_1 115.4(7) . .
C65_1 C66_1 C8_1 122.0(8) . .
C72_1 C71_1 C76_1 118.8(8) . .
C72_1 C71_1 C7_1 126.7(8) . .
C76_1 C71_1 C7_1 114.4(7) . .
C71_1 C72_1 C73_1 120.4(9) . .
C71_1 C72_1 H72_1 119.8 . .
C73_1 C72_1 H72_1 119.8 . .
C74_1 C73_1 C72_1 121.2(11) . .
C74_1 C73_1 H73_1 119.4 . .
C72_1 C73_1 H73_1 119.4 . .
C73_1 C74_1 C75_1 120.9(11) . .
C73_1 C74_1 H74_1 119.5 . .
C75_1 C74_1 H74_1 119.5 . .
C76_1 C75_1 C74_1 118.0(9) . .
C76_1 C75_1 H75_1 121.0 . .
C74_1 C75_1 H75_1 121.0 . .
C75_1 C76_1 C71_1 120.6(8) . .
C75_1 C76_1 C8_1 127.5(8) . .
C71_1 C76_1 C8_1 111.9(7) . .
C83_1 C81_1 C82_1 110.7(7) . .
C83_1 C81_1 Si1_1 114.6(5) . .
C82_1 C81_1 Si1_1 113.5(5) . .
C83_1 C81_1 H81_1 105.8 . .
C82_1 C81_1 H81_1 105.8 . .
Si1_1 C81_1 H81_1 105.8 . .
C81_1 C82_1 H82A_1 109.5 . .
C81_1 C82_1 H82B_1 109.5 . .
H82A_1 C82_1 H82B_1 109.5 . .
C81_1 C82_1 H82C_1 109.5 . .
H82A_1 C82_1 H82C_1 109.5 . .
H82B_1 C82_1 H82C_1 109.5 . .
C81_1 C83_1 H83A_1 109.5 . .
C81_1 C83_1 H83B_1 109.5 . .
H83A_1 C83_1 H83B_1 109.5 . .
C81_1 C83_1 H83C_1 109.5 . .
H83A_1 C83_1 H83C_1 109.5 . .
H83B_1 C83_1 H83C_1 109.5 . .
C85_1 C84_1 C86_1 110.7(7) . .
C85_1 C84_1 Si1_1 114.5(6) . .
C86_1 C84_1 Si1_1 114.6(6) . .
C85_1 C84_1 H84_1 105.4 . .
C86_1 C84_1 H84_1 105.4 . .
Si1_1 C84_1 H84_1 105.4 . .
C84_1 C85_1 H85A_1 109.5 . .
C84_1 C85_1 H85B_1 109.5 . .
H85A_1 C85_1 H85B_1 109.5 . .
C84_1 C85_1 H85C_1 109.5 . .
H85A_1 C85_1 H85C_1 109.5 . .
H85B_1 C85_1 H85C_1 109.5 . .
C84_1 C86_1 H86A_1 109.5 . .
C84_1 C86_1 H86B_1 109.5 . .
H86A_1 C86_1 H86B_1 109.5 . .
C84_1 C86_1 H86C_1 109.5 . .
H86A_1 C86_1 H86C_1 109.5 . .
H86B_1 C86_1 H86C_1 109.5 . .
C89_1 C87_1 C88_1 110.5(7) . .
C89_1 C87_1 Si1_1 112.5(6) . .
C88_1 C87_1 Si1_1 112.4(5) . .
C89_1 C87_1 H87_1 107.1 . .
C88_1 C87_1 H87_1 107.1 . .
Si1_1 C87_1 H87_1 107.1 . .
C87_1 C88_1 H88A_1 109.5 . .
C87_1 C88_1 H88B_1 109.5 . .
H88A_1 C88_1 H88B_1 109.5 . .
C87_1 C88_1 H88C_1 109.5 . .
H88A_1 C88_1 H88C_1 109.5 . .
H88B_1 C88_1 H88C_1 109.5 . .
C87_1 C89_1 H89A_1 109.5 . .
C87_1 C89_1 H89B_1 109.5 . .
H89A_1 C89_1 H89B_1 109.5 . .
C87_1 C89_1 H89C_1 109.5 . .
H89A_1 C89_1 H89C_1 109.5 . .
H89B_1 C89_1 H89C_1 109.5 . .
C93_1 C91_1 C92_1 112.8(9) . .
C93_1 C91_1 Si2_1 113.5(6) . .
C92_1 C91_1 Si2_1 113.4(6) . .
C93_1 C91_1 H91_1 105.4 . .
C92_1 C91_1 H91_1 105.4 . .
Si2_1 C91_1 H91_1 105.4 . .
C91_1 C92_1 H92A_1 109.5 . .
C91_1 C92_1 H92B_1 109.5 . .
H92A_1 C92_1 H92B_1 109.5 . .
C91_1 C92_1 H92C_1 109.5 . .
H92A_1 C92_1 H92C_1 109.5 . .
H92B_1 C92_1 H92C_1 109.5 . .
C91_1 C93_1 H93A_1 109.5 . .
C91_1 C93_1 H93B_1 109.5 . .
H93A_1 C93_1 H93B_1 109.5 . .
C91_1 C93_1 H93C_1 109.5 . .
H93A_1 C93_1 H93C_1 109.5 . .
H93B_1 C93_1 H93C_1 109.5 . .
C95_1 C94_1 C96_1 115.4(8) . .
C95_1 C94_1 Si2_1 112.1(6) . .
C96_1 C94_1 Si2_1 111.2(7) . .
C95_1 C94_1 H94_1 105.8 . .
C96_1 C94_1 H94_1 105.8 . .
Si2_1 C94_1 H94_1 105.8 . .
C94_1 C95_1 H95A_1 109.5 . .
C94_1 C95_1 H95B_1 109.5 . .
H95A_1 C95_1 H95B_1 109.5 . .
C94_1 C95_1 H95C_1 109.5 . .
H95A_1 C95_1 H95C_1 109.5 . .
H95B_1 C95_1 H95C_1 109.5 . .
C94_1 C96_1 H96A_1 109.5 . .
C94_1 C96_1 H96B_1 109.5 . .
H96A_1 C96_1 H96B_1 109.5 . .
C94_1 C96_1 H96C_1 109.5 . .
H96A_1 C96_1 H96C_1 109.5 . .
H96B_1 C96_1 H96C_1 109.5 . .
C99_1 C97_1 C98_1 112.3(8) . .
C99_1 C97_1 Si2_1 111.5(6) . .
C98_1 C97_1 Si2_1 109.0(6) . .
C99_1 C97_1 H97_1 107.9 . .
C98_1 C97_1 H97_1 107.9 . .
Si2_1 C97_1 H97_1 107.9 . .
C97_1 C98_1 H98A_1 109.5 . .
C97_1 C98_1 H98B_1 109.5 . .
H98A_1 C98_1 H98B_1 109.5 . .
C97_1 C98_1 H98C_1 109.5 . .
H98A_1 C98_1 H98C_1 109.5 . .
H98B_1 C98_1 H98C_1 109.5 . .
C97_1 C99_1 H99A_1 109.5 . .
C97_1 C99_1 H99B_1 109.5 . .
H99A_1 C99_1 H99B_1 109.5 . .
C97_1 C99_1 H99C_1 109.5 . .
H99A_1 C99_1 H99C_1 109.5 . .
H99B_1 C99_1 H99C_1 109.5 . .
C2_2 Si1_2 C81B_2 106.4(9) . .
C2_2 Si1_2 C81_2 110.4(6) . .
C2_2 Si1_2 C84_2 105.5(3) . .
C81B_2 Si1_2 C84_2 116.1(8) . .
C81_2 Si1_2 C84_2 109.7(6) . .
C2_2 Si1_2 C87_2 106.6(3) . .
C81B_2 Si1_2 C87_2 109.6(11) . .
C81_2 Si1_2 C87_2 112.4(6) . .
C84_2 Si1_2 C87_2 112.0(4) . .
C2_2 C1_2 C11_2 174.1(7) . .
C1_2 C2_2 Si1_2 171.5(6) . .
C4_2 C3_2 C22_2 174.4(7) . .
C3_2 C4_2 Si2_2 175.5(6) . .
C16_2 C5_2 C51_2 105.5(5) . .
C16_2 C5_2 C41_2 105.1(5) . .
C51_2 C5_2 C41_2 107.0(6) . .
C16_2 C5_2 H5_2 112.9 . .
C51_2 C5_2 H5_2 112.9 . .
C41_2 C5_2 H5_2 112.9 . .
C46_2 C6_2 C56_2 107.3(5) . .
C46_2 C6_2 C17_2 104.7(5) . .
C56_2 C6_2 C17_2 105.5(5) . .
C46_2 C6_2 H6_2 112.9 . .
C56_2 C6_2 H6_2 112.9 . .
C17_2 C6_2 H6_2 112.9 . .
C61_2 C7_2 C27_2 105.0(5) . .
C61_2 C7_2 C71_2 107.1(5) . .
C27_2 C7_2 C71_2 105.9(5) . .
C61_2 C7_2 H7_2 112.7 . .
C27_2 C7_2 H7_2 112.7 . .
C71_2 C7_2 H7_2 112.7 . .
C76_2 C8_2 C66_2 106.3(5) . .
C76_2 C8_2 C28_2 104.7(5) . .
C66_2 C8_2 C28_2 104.5(5) . .
C76_2 C8_2 H8_2 113.5 . .
C66_2 C8_2 H8_2 113.5 . .
C28_2 C8_2 H8_2 113.5 . .
C32_2 C11_2 C12_2 118.6(5) . .
C32_2 C11_2 C1_2 122.0(6) . .
C12_2 C11_2 C1_2 119.4(5) . .
N13_2 C12_2 C11_2 117.4(5) . .
N13_2 C12_2 C21_2 121.7(5) . .
C11_2 C12_2 C21_2 120.9(5) . .
C14_2 N13_2 C12_2 117.4(5) . .
N13_2 C14_2 C15_2 119.1(6) . .
N13_2 C14_2 C19_2 121.0(5) . .
C15_2 C14_2 C19_2 119.9(6) . .
C16_2 C15_2 C14_2 119.6(6) . .
C16_2 C15_2 H15_2 120.2 . .
C14_2 C15_2 H15_2 120.2 . .
C15_2 C16_2 C17_2 120.4(5) . .
C15_2 C16_2 C5_2 126.9(6) . .
C17_2 C16_2 C5_2 112.7(5) . .
C18_2 C17_2 C16_2 122.2(6) . .
C18_2 C17_2 C6_2 125.9(6) . .
C16_2 C17_2 C6_2 111.9(5) . .
C17_2 C18_2 C19_2 119.3(6) . .
C17_2 C18_2 H18_2 120.3 . .
C19_2 C18_2 H18_2 120.3 . .
N20_2 C19_2 C18_2 120.0(6) . .
N20_2 C19_2 C14_2 121.5(5) . .
C18_2 C19_2 C14_2 118.6(5) . .
C19_2 N20_2 C21_2 117.9(5) . .
N20_2 C21_2 C22_2 118.9(5) . .
N20_2 C21_2 C12_2 120.4(5) . .
C22_2 C21_2 C12_2 120.6(5) . .
C21_2 C22_2 C23_2 118.7(5) . .
C21_2 C22_2 C3_2 122.4(6) . .
C23_2 C22_2 C3_2 118.8(5) . .
N24_2 C23_2 C22_2 118.0(5) . .
N24_2 C23_2 C32_2 121.7(5) . .
C22_2 C23_2 C32_2 120.2(5) . .
C25_2 N24_2 C23_2 116.5(5) . .
N24_2 C25_2 C26_2 119.2(6) . .
N24_2 C25_2 C30_2 122.0(5) . .
C26_2 C25_2 C30_2 118.7(5) . .
C27_2 C26_2 C25_2 120.3(6) . .
C27_2 C26_2 H26_2 119.8 . .
C25_2 C26_2 H26_2 119.8 . .
C26_2 C27_2 C28_2 120.6(5) . .
C26_2 C27_2 C7_2 127.2(6) . .
C28_2 C27_2 C7_2 112.1(5) . .
C29_2 C28_2 C27_2 120.9(5) . .
C29_2 C28_2 C8_2 126.9(6) . .
C27_2 C28_2 C8_2 112.1(5) . .
C28_2 C29_2 C30_2 120.0(6) . .
C28_2 C29_2 H29_2 120.0 . .
C30_2 C29_2 H29_2 120.0 . .
N31_2 C30_2 C29_2 119.6(6) . .
N31_2 C30_2 C25_2 121.3(5) . .
C29_2 C30_2 C25_2 119.1(5) . .
C30_2 N31_2 C32_2 117.1(5) . .
N31_2 C32_2 C11_2 118.3(6) . .
N31_2 C32_2 C23_2 121.0(5) . .
C11_2 C32_2 C23_2 120.7(5) . .
C46_2 C41_2 C42_2 121.0(7) . .
C46_2 C41_2 C5_2 113.1(6) . .
C42_2 C41_2 C5_2 125.9(7) . .
C41_2 C42_2 C43_2 117.2(8) . .
C41_2 C42_2 H42_2 121.4 . .
C43_2 C42_2 H42_2 121.4 . .
C44_2 C43_2 C42_2 122.0(9) . .
C44_2 C43_2 H43_2 119.0 . .
C42_2 C43_2 H43_2 119.0 . .
C43_2 C44_2 C45_2 119.8(9) . .
C43_2 C44_2 H44_2 120.1 . .
C45_2 C44_2 H44_2 120.1 . .
C44_2 C45_2 C46_2 120.4(8) . .
C44_2 C45_2 H45_2 119.8 . .
C46_2 C45_2 H45_2 119.8 . .
C41_2 C46_2 C45_2 119.3(7) . .
C41_2 C46_2 C6_2 113.5(6) . .
C45_2 C46_2 C6_2 127.1(7) . .
C52_2 C51_2 C56_2 120.4(7) . .
C52_2 C51_2 C5_2 126.5(7) . .
C56_2 C51_2 C5_2 113.1(6) . .
C51_2 C52_2 C53_2 119.3(8) . .
C51_2 C52_2 H52_2 120.3 . .
C53_2 C52_2 H52_2 120.3 . .
C54_2 C53_2 C52_2 120.0(9) . .
C54_2 C53_2 H53_2 120.0 . .
C52_2 C53_2 H53_2 120.0 . .
C53_2 C54_2 C55_2 122.7(9) . .
C53_2 C54_2 H54_2 118.7 . .
C55_2 C54_2 H54_2 118.7 . .
C56_2 C55_2 C54_2 117.5(8) . .
C56_2 C55_2 H55_2 121.2 . .
C54_2 C55_2 H55_2 121.2 . .
C55_2 C56_2 C51_2 120.0(7) . .
C55_2 C56_2 C6_2 127.0(7) . .
C51_2 C56_2 C6_2 113.0(6) . .
C62_2 C61_2 C66_2 120.9(7) . .
C62_2 C61_2 C7_2 125.8(7) . .
C66_2 C61_2 C7_2 113.2(6) . .
C63_2 C62_2 C61_2 118.8(8) . .
C63_2 C62_2 H62_2 120.6 . .
C61_2 C62_2 H62_2 120.6 . .
C62_2 C63_2 C64_2 121.0(8) . .
C62_2 C63_2 H63_2 119.5 . .
C64_2 C63_2 H63_2 119.5 . .
C63_2 C64_2 C65_2 120.4(8) . .
C63_2 C64_2 H64_2 119.8 . .
C65_2 C64_2 H64_2 119.8 . .
C66_2 C65_2 C64_2 118.8(8) . .
C66_2 C65_2 H65_2 120.6 . .
C64_2 C65_2 H65_2 120.6 . .
C65_2 C66_2 C61_2 120.1(6) . .
C65_2 C66_2 C8_2 125.9(6) . .
C61_2 C66_2 C8_2 114.0(6) . .
C76_2 C71_2 C72_2 121.0(7) . .
C76_2 C71_2 C7_2 112.2(6) . .
C72_2 C71_2 C7_2 126.8(7) . .
C71_2 C72_2 C73_2 117.8(7) . .
C71_2 C72_2 H72_2 121.1 . .
C73_2 C72_2 H72_2 121.1 . .
C74_2 C73_2 C72_2 121.1(8) . .
C74_2 C73_2 H73_2 119.4 . .
C72_2 C73_2 H73_2 119.4 . .
C73_2 C74_2 C75_2 121.0(8) . .
C73_2 C74_2 H74_2 119.5 . .
C75_2 C74_2 H74_2 119.5 . .
C74_2 C75_2 C76_2 118.9(7) . .
C74_2 C75_2 H75_2 120.6 . .
C76_2 C75_2 H75_2 120.6 . .
C71_2 C76_2 C75_2 120.2(6) . .
C71_2 C76_2 C8_2 115.0(6) . .
C75_2 C76_2 C8_2 124.8(6) . .
C83_2 C81_2 C82_2 110.2(14) . .
C83_2 C81_2 Si1_2 111.1(12) . .
C82_2 C81_2 Si1_2 115.2(10) . .
C83_2 C81_2 H81_2 106.6 . .
C82_2 C81_2 H81_2 106.6 . .
Si1_2 C81_2 H81_2 106.6 . .
C81_2 C82_2 H82A_2 109.5 . .
C81_2 C82_2 H82B_2 109.5 . .
H82A_2 C82_2 H82B_2 109.5 . .
C81_2 C82_2 H82C_2 109.5 . .
H82A_2 C82_2 H82C_2 109.5 . .
H82B_2 C82_2 H82C_2 109.5 . .
C81_2 C83_2 H83A_2 109.5 . .
C81_2 C83_2 H83B_2 109.5 . .
H83A_2 C83_2 H83B_2 109.5 . .
C81_2 C83_2 H83C_2 109.5 . .
H83A_2 C83_2 H83C_2 109.5 . .
H83B_2 C83_2 H83C_2 109.5 . .
C86_2 C84_2 C85_2 111.0(7) . .
C86_2 C84_2 Si1_2 112.7(6) . .
C85_2 C84_2 Si1_2 113.3(6) . .
C86_2 C84_2 H84_2 106.4 . .
C85_2 C84_2 H84_2 106.4 . .
Si1_2 C84_2 H84_2 106.4 . .
C84_2 C85_2 H85A_2 109.5 . .
C84_2 C85_2 H85B_2 109.5 . .
H85A_2 C85_2 H85B_2 109.5 . .
C84_2 C85_2 H85C_2 109.5 . .
H85A_2 C85_2 H85C_2 109.5 . .
H85B_2 C85_2 H85C_2 109.5 . .
C84_2 C86_2 H86A_2 109.5 . .
C84_2 C86_2 H86B_2 109.5 . .
H86A_2 C86_2 H86B_2 109.5 . .
C84_2 C86_2 H86C_2 109.5 . .
H86A_2 C86_2 H86C_2 109.5 . .
H86B_2 C86_2 H86C_2 109.5 . .
C88_2 C87_2 C89_2 109.9(7) . .
C88_2 C87_2 Si1_2 113.0(6) . .
C89_2 C87_2 Si1_2 114.9(5) . .
C88_2 C87_2 H87_2 106.1 . .
C89_2 C87_2 H87_2 106.1 . .
Si1_2 C87_2 H87_2 106.1 . .
C87_2 C88_2 H88A_2 109.5 . .
C87_2 C88_2 H88B_2 109.5 . .
H88A_2 C88_2 H88B_2 109.5 . .
C87_2 C88_2 H88C_2 109.5 . .
H88A_2 C88_2 H88C_2 109.5 . .
H88B_2 C88_2 H88C_2 109.5 . .
C87_2 C89_2 H89A_2 109.5 . .
C87_2 C89_2 H89B_2 109.5 . .
H89A_2 C89_2 H89B_2 109.5 . .
C87_2 C89_2 H89C_2 109.5 . .
H89A_2 C89_2 H89C_2 109.5 . .
H89B_2 C89_2 H89C_2 109.5 . .
C4_2 Si2_2 C91B_2 107.3(7) . .
C4_2 Si2_2 C94_2 109.3(5) . .
C4_2 Si2_2 C97B_2 107.4(5) . .
C91B_2 Si2_2 C97B_2 114.7(8) . .
C4_2 Si2_2 C91_2 107.4(5) . .
C94_2 Si2_2 C91_2 113.2(7) . .
C4_2 Si2_2 C94B_2 101.6(6) . .
C91B_2 Si2_2 C94B_2 110.8(8) . .
C97B_2 Si2_2 C94B_2 113.9(8) . .
C4_2 Si2_2 C97_2 106.2(5) . .
C94_2 Si2_2 C97_2 114.0(7) . .
C91_2 Si2_2 C97_2 106.2(6) . .
C92_2 C91_2 C93_2 111.8(15) . .
C92_2 C91_2 Si2_2 114.9(13) . .
C93_2 C91_2 Si2_2 110.0(10) . .
C92_2 C91_2 H91_2 106.5 . .
C93_2 C91_2 H91_2 106.5 . .
Si2_2 C91_2 H91_2 106.5 . .
C91_2 C92_2 H92A_2 109.5 . .
C91_2 C92_2 H92B_2 109.5 . .
H92A_2 C92_2 H92B_2 109.5 . .
C91_2 C92_2 H92C_2 109.5 . .
H92A_2 C92_2 H92C_2 109.5 . .
H92B_2 C92_2 H92C_2 109.5 . .
C91_2 C93_2 H93A_2 109.5 . .
C91_2 C93_2 H93B_2 109.5 . .
H93A_2 C93_2 H93B_2 109.5 . .
C91_2 C93_2 H93C_2 109.5 . .
H93A_2 C93_2 H93C_2 109.5 . .
H93B_2 C93_2 H93C_2 109.5 . .
C96_2 C94_2 C95_2 112.0(15) . .
C96_2 C94_2 Si2_2 115.9(11) . .
C95_2 C94_2 Si2_2 114.2(11) . .
C96_2 C94_2 H94_2 104.4 . .
C95_2 C94_2 H94_2 104.4 . .
Si2_2 C94_2 H94_2 104.4 . .
C94_2 C95_2 H95A_2 109.5 . .
C94_2 C95_2 H95B_2 109.5 . .
H95A_2 C95_2 H95B_2 109.5 . .
C94_2 C95_2 H95C_2 109.5 . .
H95A_2 C95_2 H95C_2 109.5 . .
H95B_2 C95_2 H95C_2 109.5 . .
C94_2 C96_2 H96A_2 109.5 . .
C94_2 C96_2 H96B_2 109.5 . .
H96A_2 C96_2 H96B_2 109.5 . .
C94_2 C96_2 H96C_2 109.5 . .
H96A_2 C96_2 H96C_2 109.5 . .
H96B_2 C96_2 H96C_2 109.5 . .
C98_2 C97_2 C99_2 110.4(14) . .
C98_2 C97_2 Si2_2 115.6(11) . .
C99_2 C97_2 Si2_2 114.4(11) . .
C98_2 C97_2 H97_2 105.1 . .
C99_2 C97_2 H97_2 105.1 . .
Si2_2 C97_2 H97_2 105.1 . .
C97_2 C98_2 H98A_2 109.5 . .
C97_2 C98_2 H98B_2 109.5 . .
H98A_2 C98_2 H98B_2 109.5 . .
C97_2 C98_2 H98C_2 109.5 . .
H98A_2 C98_2 H98C_2 109.5 . .
H98B_2 C98_2 H98C_2 109.5 . .
C97_2 C99_2 H99A_2 109.5 . .
C97_2 C99_2 H99B_2 109.5 . .
H99A_2 C99_2 H99B_2 109.5 . .
C97_2 C99_2 H99C_2 109.5 . .
H99A_2 C99_2 H99C_2 109.5 . .
H99B_2 C99_2 H99C_2 109.5 . .
C92B_2 C91B_2 C93B_2 110.8(17) . .
C92B_2 C91B_2 Si2_2 113.0(14) . .
C93B_2 C91B_2 Si2_2 114.5(14) . .
C92B_2 C91B_2 H91B_2 105.9 . .
C93B_2 C91B_2 H91B_2 105.9 . .
Si2_2 C91B_2 H91B_2 105.9 . .
C91B_2 C92B_2 H92D_2 109.5 . .
C91B_2 C92B_2 H92E_2 109.5 . .
H92D_2 C92B_2 H92E_2 109.5 . .
C91B_2 C92B_2 H92F_2 109.5 . .
H92D_2 C92B_2 H92F_2 109.5 . .
H92E_2 C92B_2 H92F_2 109.5 . .
C91B_2 C93B_2 H93D_2 109.5 . .
C91B_2 C93B_2 H93E_2 109.5 . .
H93D_2 C93B_2 H93E_2 109.5 . .
C91B_2 C93B_2 H93F_2 109.5 . .
H93D_2 C93B_2 H93F_2 109.5 . .
H93E_2 C93B_2 H93F_2 109.5 . .
C96B_2 C94B_2 C95B_2 111.3(16) . .
C96B_2 C94B_2 Si2_2 115.4(13) . .
C95B_2 C94B_2 Si2_2 116.6(14) . .
C96B_2 C94B_2 H94B_2 103.9 . .
C95B_2 C94B_2 H94B_2 103.9 . .
Si2_2 C94B_2 H94B_2 103.9 . .
C94B_2 C95B_2 H95D_2 109.5 . .
C94B_2 C95B_2 H95E_2 109.5 . .
H95D_2 C95B_2 H95E_2 109.5 . .
C94B_2 C95B_2 H95F_2 109.5 . .
H95D_2 C95B_2 H95F_2 109.5 . .
H95E_2 C95B_2 H95F_2 109.5 . .
C94B_2 C96B_2 H96D_2 109.5 . .
C94B_2 C96B_2 H96E_2 109.5 . .
H96D_2 C96B_2 H96E_2 109.5 . .
C94B_2 C96B_2 H96F_2 109.5 . .
H96D_2 C96B_2 H96F_2 109.5 . .
H96E_2 C96B_2 H96F_2 109.5 . .
C98B_2 C97B_2 C99B_2 112.3(17) . .
C98B_2 C97B_2 Si2_2 116.4(14) . .
C99B_2 C97B_2 Si2_2 112.6(11) . .
C98B_2 C97B_2 H97B_2 104.7 . .
C99B_2 C97B_2 H97B_2 104.7 . .
Si2_2 C97B_2 H97B_2 104.7 . .
C97B_2 C98B_2 H98D_2 109.5 . .
C97B_2 C98B_2 H98E_2 109.5 . .
H98D_2 C98B_2 H98E_2 109.5 . .
C97B_2 C98B_2 H98F_2 109.5 . .
H98D_2 C98B_2 H98F_2 109.5 . .
H98E_2 C98B_2 H98F_2 109.5 . .
C97B_2 C99B_2 H99D_2 109.5 . .
C97B_2 C99B_2 H99E_2 109.5 . .
H99D_2 C99B_2 H99E_2 109.5 . .
C97B_2 C99B_2 H99F_2 109.5 . .
H99D_2 C99B_2 H99F_2 109.5 . .
H99E_2 C99B_2 H99F_2 109.5 . .
C83B_2 C81B_2 C82B_2 110.0(16) . .
C83B_2 C81B_2 Si1_2 125.2(15) . .
C82B_2 C81B_2 Si1_2 115.1(15) . .
C83B_2 C81B_2 H81B_2 100.4 . .
C82B_2 C81B_2 H81B_2 100.4 . .
Si1_2 C81B_2 H81B_2 100.4 . .
C81B_2 C82B_2 H82D_2 109.5 . .
C81B_2 C82B_2 H82E_2 109.5 . .
H82D_2 C82B_2 H82E_2 109.5 . .
C81B_2 C82B_2 H82F_2 109.5 . .
H82D_2 C82B_2 H82F_2 109.5 . .
H82E_2 C82B_2 H82F_2 109.5 . .
C81B_2 C83B_2 H83D_2 109.5 . .
C81B_2 C83B_2 H83E_2 109.5 . .
H83D_2 C83B_2 H83E_2 109.5 . .
C81B_2 C83B_2 H83F_2 109.5 . .
H83D_2 C83B_2 H83F_2 109.5 . .
H83E_2 C83B_2 H83F_2 109.5 . .

loop_
_geom_bond_atom_site_label_1
_geom_bond_atom_site_label_2
_geom_bond_distance
_geom_bond_site_symmetry_2
Si1_1 C2_1 1.840(7) .
Si1_1 C84_1 1.854(8) .
Si1_1 C87_1 1.866(8) .
Si1_1 C81_1 1.877(7) .
Si2_1 C4_1 1.833(7) .
Si2_1 C91_1 1.847(8) .
Si2_1 C97_1 1.855(8) .
Si2_1 C94_1 1.891(8) .
C1_1 C2_1 1.208(8) .
C1_1 C11_1 1.421(9) .
C3_1 C4_1 1.210(8) .
C3_1 C22_1 1.428(9) .
C5_1 C51_1 1.511(10) .
C5_1 C16_1 1.514(9) .
C5_1 C41_1 1.520(10) .
C5_1 H5_1 1.0000 .
C6_1 C56_1 1.510(10) .
C6_1 C46_1 1.522(10) .
C6_1 C17_1 1.539(9) .
C6_1 H6_1 1.0000 .
C7_1 C71_1 1.485(10) .
C7_1 C27_1 1.514(9) .
C7_1 C61_1 1.535(10) .
C7_1 H7_1 1.0000 .
C8_1 C66_1 1.508(10) .
C8_1 C28_1 1.526(9) .
C8_1 C76_1 1.535(10) .
C8_1 H8_1 1.0000 .
C11_1 C12_1 1.393(8) .
C11_1 C32_1 1.409(8) .
C12_1 N13_1 1.363(7) .
C12_1 C21_1 1.448(8) .
N13_1 C14_1 1.323(7) .
C14_1 C15_1 1.433(8) .
C14_1 C19_1 1.440(8) .
C15_1 C16_1 1.350(8) .
C15_1 H15_1 0.9500 .
C16_1 C17_1 1.443(9) .
C17_1 C18_1 1.350(8) .
C18_1 C19_1 1.432(8) .
C18_1 H18_1 0.9500 .
C19_1 N20_1 1.335(7) .
N20_1 C21_1 1.362(7) .
C21_1 C22_1 1.411(8) .
C22_1 C23_1 1.417(8) .
C23_1 N24_1 1.349(7) .
C23_1 C32_1 1.447(8) .
N24_1 C25_1 1.345(7) .
C25_1 C26_1 1.429(8) .
C25_1 C30_1 1.435(8) .
C26_1 C27_1 1.329(8) .
C26_1 H26_1 0.9500 .
C27_1 C28_1 1.450(9) .
C28_1 C29_1 1.346(8) .
C29_1 C30_1 1.422(9) .
C29_1 H29_1 0.9500 .
C30_1 N31_1 1.334(7) .
N31_1 C32_1 1.347(7) .
C41_1 C42_1 1.385(10) .
C41_1 C46_1 1.390(10) .
C42_1 C43_1 1.382(11) .
C42_1 H42_1 0.9500 .
C43_1 C44_1 1.370(12) .
C43_1 H43_1 0.9500 .
C44_1 C45_1 1.380(11) .
C44_1 H44_1 0.9500 .
C45_1 C46_1 1.386(10) .
C45_1 H45_1 0.9500 .
C51_1 C52_1 1.355(11) .
C51_1 C56_1 1.397(10) .
C52_1 C53_1 1.386(12) .
C52_1 H52_1 0.9500 .
C53_1 C54_1 1.372(12) .
C53_1 H53_1 0.9500 .
C54_1 C55_1 1.398(11) .
C54_1 H54_1 0.9500 .
C55_1 C56_1 1.377(10) .
C55_1 H55_1 0.9500 .
C61_1 C66_1 1.369(10) .
C61_1 C62_1 1.369(11) .
C62_1 C63_1 1.404(13) .
C62_1 H62_1 0.9500 .
C63_1 C64_1 1.391(15) .
C63_1 H63_1 0.9500 .
C64_1 C65_1 1.366(13) .
C64_1 H64_1 0.9500 .
C65_1 C66_1 1.398(10) .
C65_1 H65_1 0.9500 .
C71_1 C72_1 1.378(10) .
C71_1 C76_1 1.406(10) .
C72_1 C73_1 1.380(12) .
C72_1 H72_1 0.9500 .
C73_1 C74_1 1.343(13) .
C73_1 H73_1 0.9500 .
C74_1 C75_1 1.408(13) .
C74_1 H74_1 0.9500 .
C75_1 C76_1 1.395(11) .
C75_1 H75_1 0.9500 .
C81_1 C83_1 1.506(11) .
C81_1 C82_1 1.536(9) .
C81_1 H81_1 1.0000 .
C82_1 H82A_1 0.9800 .
C82_1 H82B_1 0.9800 .
C82_1 H82C_1 0.9800 .
C83_1 H83A_1 0.9800 .
C83_1 H83B_1 0.9800 .
C83_1 H83C_1 0.9800 .
C84_1 C85_1 1.522(10) .
C84_1 C86_1 1.542(11) .
C84_1 H84_1 1.0000 .
C85_1 H85A_1 0.9800 .
C85_1 H85B_1 0.9800 .
C85_1 H85C_1 0.9800 .
C86_1 H86A_1 0.9800 .
C86_1 H86B_1 0.9800 .
C86_1 H86C_1 0.9800 .
C87_1 C89_1 1.533(10) .
C87_1 C88_1 1.537(10) .
C87_1 H87_1 1.0000 .
C88_1 H88A_1 0.9800 .
C88_1 H88B_1 0.9800 .
C88_1 H88C_1 0.9800 .
C89_1 H89A_1 0.9800 .
C89_1 H89B_1 0.9800 .
C89_1 H89C_1 0.9800 .
C91_1 C93_1 1.549(12) .
C91_1 C92_1 1.565(12) .
C91_1 H91_1 1.0000 .
C92_1 H92A_1 0.9800 .
C92_1 H92B_1 0.9800 .
C92_1 H92C_1 0.9800 .
C93_1 H93A_1 0.9800 .
C93_1 H93B_1 0.9800 .
C93_1 H93C_1 0.9800 .
C94_1 C95_1 1.536(12) .
C94_1 C96_1 1.550(12) .
C94_1 H94_1 1.0000 .
C95_1 H95A_1 0.9800 .
C95_1 H95B_1 0.9800 .
C95_1 H95C_1 0.9800 .
C96_1 H96A_1 0.9800 .
C96_1 H96B_1 0.9800 .
C96_1 H96C_1 0.9800 .
C97_1 C99_1 1.568(11) .
C97_1 C98_1 1.579(12) .
C97_1 H97_1 1.0000 .
C98_1 H98A_1 0.9800 .
C98_1 H98B_1 0.9800 .
C98_1 H98C_1 0.9800 .
C99_1 H99A_1 0.9800 .
C99_1 H99B_1 0.9800 .
C99_1 H99C_1 0.9800 .
Si1_2 C2_2 1.834(7) .
Si1_2 C81B_2 1.856(13) .
Si1_2 C81_2 1.857(11) .
Si1_2 C84_2 1.871(7) .
Si1_2 C87_2 1.900(7) .
C1_2 C2_2 1.200(8) .
C1_2 C11_2 1.419(8) .
C3_2 C4_2 1.206(8) .
C3_2 C22_2 1.429(8) .
C4_2 Si2_2 1.827(7) .
C5_2 C16_2 1.510(8) .
C5_2 C51_2 1.517(9) .
C5_2 C41_2 1.522(9) .
C5_2 H5_2 1.0000 .
C6_2 C46_2 1.516(9) .
C6_2 C56_2 1.516(9) .
C6_2 C17_2 1.530(8) .
C6_2 H6_2 1.0000 .
C7_2 C61_2 1.516(9) .
C7_2 C27_2 1.522(8) .
C7_2 C71_2 1.531(9) .
C7_2 H7_2 1.0000 .
C8_2 C76_2 1.513(8) .
C8_2 C66_2 1.526(8) .
C8_2 C28_2 1.536(8) .
C8_2 H8_2 1.0000 .
C11_2 C32_2 1.411(8) .
C11_2 C12_2 1.413(8) .
C12_2 N13_2 1.362(7) .
C12_2 C21_2 1.419(8) .
N13_2 C14_2 1.330(7) .
C14_2 C15_2 1.423(8) .
C14_2 C19_2 1.446(9) .
C15_2 C16_2 1.359(8) .
C15_2 H15_2 0.9500 .
C16_2 C17_2 1.432(9) .
C17_2 C18_2 1.352(8) .
C18_2 C19_2 1.430(8) .
C18_2 H18_2 0.9500 .
C19_2 N20_2 1.331(7) .
N20_2 C21_2 1.361(7) .
C21_2 C22_2 1.405(8) .
C22_2 C23_2 1.423(8) .
C23_2 N24_2 1.362(7) .
C23_2 C32_2 1.423(8) .
N24_2 C25_2 1.330(7) .
C25_2 C26_2 1.425(8) .
C25_2 C30_2 1.446(8) .
C26_2 C27_2 1.340(8) .
C26_2 H26_2 0.9500 .
C27_2 C28_2 1.452(9) .
C28_2 C29_2 1.341(8) .
C29_2 C30_2 1.424(8) .
C29_2 H29_2 0.9500 .
C30_2 N31_2 1.331(7) .
N31_2 C32_2 1.363(7) .
C41_2 C46_2 1.383(9) .
C41_2 C42_2 1.389(9) .
C42_2 C43_2 1.401(10) .
C42_2 H42_2 0.9500 .
C43_2 C44_2 1.353(11) .
C43_2 H43_2 0.9500 .
C44_2 C45_2 1.367(10) .
C44_2 H44_2 0.9500 .
C45_2 C46_2 1.385(9) .
C45_2 H45_2 0.9500 .
C51_2 C52_2 1.378(9) .
C51_2 C56_2 1.399(9) .
C52_2 C53_2 1.380(10) .
C52_2 H52_2 0.9500 .
C53_2 C54_2 1.340(10) .
C53_2 H53_2 0.9500 .
C54_2 C55_2 1.400(10) .
C54_2 H54_2 0.9500 .
C55_2 C56_2 1.377(9) .
C55_2 H55_2 0.9500 .
C61_2 C62_2 1.380(9) .
C61_2 C66_2 1.388(9) .
C62_2 C63_2 1.373(10) .
C62_2 H62_2 0.9500 .
C63_2 C64_2 1.377(10) .
C63_2 H63_2 0.9500 .
C64_2 C65_2 1.393(10) .
C64_2 H64_2 0.9500 .
C65_2 C66_2 1.379(9) .
C65_2 H65_2 0.9500 .
C71_2 C76_2 1.385(8) .
C71_2 C72_2 1.387(9) .
C72_2 C73_2 1.401(10) .
C72_2 H72_2 0.9500 .
C73_2 C74_2 1.367(10) .
C73_2 H73_2 0.9500 .
C74_2 C75_2 1.374(9) .
C74_2 H74_2 0.9500 .
C75_2 C76_2 1.393(9) .
C75_2 H75_2 0.9500 .
C81_2 C83_2 1.492(13) .
C81_2 C82_2 1.496(14) .
C81_2 H81_2 1.0000 .
C82_2 H82A_2 0.9800 .
C82_2 H82B_2 0.9800 .
C82_2 H82C_2 0.9800 .
C83_2 H83A_2 0.9800 .
C83_2 H83B_2 0.9800 .
C83_2 H83C_2 0.9800 .
C84_2 C86_2 1.511(9) .
C84_2 C85_2 1.519(9) .
C84_2 H84_2 1.0000 .
C85_2 H85A_2 0.9800 .
C85_2 H85B_2 0.9800 .
C85_2 H85C_2 0.9800 .
C86_2 H86A_2 0.9800 .
C86_2 H86B_2 0.9800 .
C86_2 H86C_2 0.9800 .
C87_2 C88_2 1.516(9) .
C87_2 C89_2 1.522(9) .
C87_2 H87_2 1.0000 .
C88_2 H88A_2 0.9800 .
C88_2 H88B_2 0.9800 .
C88_2 H88C_2 0.9800 .
C89_2 H89A_2 0.9800 .
C89_2 H89B_2 0.9800 .
C89_2 H89C_2 0.9800 .
Si2_2 C91B_2 1.845(12) .
Si2_2 C94_2 1.853(11) .
Si2_2 C97B_2 1.855(11) .
Si2_2 C91_2 1.884(10) .
Si2_2 C94B_2 1.900(12) .
Si2_2 C97_2 1.914(10) .
C91_2 C92_2 1.493(13) .
C91_2 C93_2 1.508(13) .
C91_2 H91_2 1.0000 .
C92_2 H92A_2 0.9800 .
C92_2 H92B_2 0.9800 .
C92_2 H92C_2 0.9800 .
C93_2 H93A_2 0.9800 .
C93_2 H93B_2 0.9800 .
C93_2 H93C_2 0.9800 .
C94_2 C96_2 1.500(13) .
C94_2 C95_2 1.512(13) .
C94_2 H94_2 1.0000 .
C95_2 H95A_2 0.9800 .
C95_2 H95B_2 0.9800 .
C95_2 H95C_2 0.9800 .
C96_2 H96A_2 0.9800 .
C96_2 H96B_2 0.9800 .
C96_2 H96C_2 0.9800 .
C97_2 C98_2 1.491(13) .
C97_2 C99_2 1.520(13) .
C97_2 H97_2 1.0000 .
C98_2 H98A_2 0.9800 .
C98_2 H98B_2 0.9800 .
C98_2 H98C_2 0.9800 .
C99_2 H99A_2 0.9800 .
C99_2 H99B_2 0.9800 .
C99_2 H99C_2 0.9800 .
C91B_2 C92B_2 1.500(14) .
C91B_2 C93B_2 1.505(14) .
C91B_2 H91B_2 1.0000 .
C92B_2 H92D_2 0.9800 .
C92B_2 H92E_2 0.9800 .
C92B_2 H92F_2 0.9800 .
C93B_2 H93D_2 0.9800 .
C93B_2 H93E_2 0.9800 .
C93B_2 H93F_2 0.9800 .
C94B_2 C96B_2 1.491(13) .
C94B_2 C95B_2 1.504(14) .
C94B_2 H94B_2 1.0000 .
C95B_2 H95D_2 0.9800 .
C95B_2 H95E_2 0.9800 .
C95B_2 H95F_2 0.9800 .
C96B_2 H96D_2 0.9800 .
C96B_2 H96E_2 0.9800 .
C96B_2 H96F_2 0.9800 .
C97B_2 C98B_2 1.496(14) .
C97B_2 C99B_2 1.514(13) .
C97B_2 H97B_2 1.0000 .
C98B_2 H98D_2 0.9800 .
C98B_2 H98E_2 0.9800 .
C98B_2 H98F_2 0.9800 .
C99B_2 H99D_2 0.9800 .
C99B_2 H99E_2 0.9800 .
C99B_2 H99F_2 0.9800 .
C81B_2 C83B_2 1.489(14) .
C81B_2 C82B_2 1.502(14) .
C81B_2 H81B_2 1.0000 .
C82B_2 H82D_2 0.9800 .
C82B_2 H82E_2 0.9800 .
C82B_2 H82F_2 0.9800 .
C83B_2 H83D_2 0.9800 .
C83B_2 H83E_2 0.9800 .
C83B_2 H83F_2 0.9800 .

loop_
_geom_torsion_atom_site_label_1
_geom_torsion_atom_site_label_2
_geom_torsion_atom_site_label_3
_geom_torsion_atom_site_label_4
_geom_torsion
_geom_torsion_site_symmetry_1
_geom_torsion_site_symmetry_2
_geom_torsion_site_symmetry_3
_geom_torsion_site_symmetry_4
C91_1 Si2_1 C4_1 C3_1 121(3) . . . .
C97_1 Si2_1 C4_1 C3_1 3(3) . . . .
C94_1 Si2_1 C4_1 C3_1 -113(3) . . . .
C32_1 C11_1 C12_1 N13_1 178.4(6) . . . .
C1_1 C11_1 C12_1 N13_1 1.4(9) . . . .
C32_1 C11_1 C12_1 C21_1 -1.0(9) . . . .
C1_1 C11_1 C12_1 C21_1 -178.0(6) . . . .
C11_1 C12_1 N13_1 C14_1 -178.8(6) . . . .
C21_1 C12_1 N13_1 C14_1 0.7(9) . . . .
C12_1 N13_1 C14_1 C15_1 -178.9(6) . . . .
C12_1 N13_1 C14_1 C19_1 0.7(9) . . . .
N13_1 C14_1 C15_1 C16_1 179.9(6) . . . .
C19_1 C14_1 C15_1 C16_1 0.3(10) . . . .
C14_1 C15_1 C16_1 C17_1 -0.7(11) . . . .
C14_1 C15_1 C16_1 C5_1 179.1(7) . . . .
C51_1 C5_1 C16_1 C15_1 -124.6(8) . . . .
C41_1 C5_1 C16_1 C15_1 122.7(8) . . . .
C51_1 C5_1 C16_1 C17_1 55.2(8) . . . .
C41_1 C5_1 C16_1 C17_1 -57.5(8) . . . .
C15_1 C16_1 C17_1 C18_1 1.3(11) . . . .
C5_1 C16_1 C17_1 C18_1 -178.5(7) . . . .
C15_1 C16_1 C17_1 C6_1 -179.7(7) . . . .
C5_1 C16_1 C17_1 C6_1 0.5(9) . . . .
C56_1 C6_1 C17_1 C18_1 123.3(8) . . . .
C46_1 C6_1 C17_1 C18_1 -124.5(8) . . . .
C56_1 C6_1 C17_1 C16_1 -55.6(8) . . . .
C46_1 C6_1 C17_1 C16_1 56.5(8) . . . .
C16_1 C17_1 C18_1 C19_1 -1.5(11) . . . .
C6_1 C17_1 C18_1 C19_1 179.7(6) . . . .
C17_1 C18_1 C19_1 N20_1 -178.0(6) . . . .
C17_1 C18_1 C19_1 C14_1 1.1(10) . . . .
N13_1 C14_1 C19_1 N20_1 -1.0(10) . . . .
C15_1 C14_1 C19_1 N20_1 178.5(6) . . . .
N13_1 C14_1 C19_1 C18_1 179.9(6) . . . .
C15_1 C14_1 C19_1 C18_1 -0.6(10) . . . .
C18_1 C19_1 N20_1 C21_1 179.1(6) . . . .
C14_1 C19_1 N20_1 C21_1 0.0(9) . . . .
C19_1 N20_1 C21_1 C22_1 179.6(6) . . . .
C19_1 N20_1 C21_1 C12_1 1.3(9) . . . .
N13_1 C12_1 C21_1 N20_1 -1.7(9) . . . .
C11_1 C12_1 C21_1 N20_1 177.7(6) . . . .
N13_1 C12_1 C21_1 C22_1 -180.0(6) . . . .
C11_1 C12_1 C21_1 C22_1 -0.6(9) . . . .
N20_1 C21_1 C22_1 C23_1 -179.3(6) . . . .
C12_1 C21_1 C22_1 C23_1 -1.0(9) . . . .
N20_1 C21_1 C22_1 C3_1 1.2(9) . . . .
C12_1 C21_1 C22_1 C3_1 179.5(6) . . . .
C21_1 C22_1 C23_1 N24_1 -176.7(6) . . . .
C3_1 C22_1 C23_1 N24_1 2.8(9) . . . .
C21_1 C22_1 C23_1 C32_1 4.1(9) . . . .
C3_1 C22_1 C23_1 C32_1 -176.4(6) . . . .
C22_1 C23_1 N24_1 C25_1 -176.9(5) . . . .
C32_1 C23_1 N24_1 C25_1 2.2(9) . . . .
C23_1 N24_1 C25_1 C26_1 -179.0(6) . . . .
C23_1 N24_1 C25_1 C30_1 1.0(9) . . . .
N24_1 C25_1 C26_1 C27_1 -178.3(6) . . . .
C30_1 C25_1 C26_1 C27_1 1.8(10) . . . .
C25_1 C26_1 C27_1 C28_1 0.6(10) . . . .
C25_1 C26_1 C27_1 C7_1 179.9(6) . . . .
C71_1 C7_1 C27_1 C26_1 -122.8(8) . . . .
C61_1 C7_1 C27_1 C26_1 124.0(8) . . . .
C71_1 C7_1 C27_1 C28_1 56.4(7) . . . .
C61_1 C7_1 C27_1 C28_1 -56.8(8) . . . .
C26_1 C27_1 C28_1 C29_1 -2.0(11) . . . .
C7_1 C27_1 C28_1 C29_1 178.7(6) . . . .
C26_1 C27_1 C28_1 C8_1 179.5(6) . . . .
C7_1 C27_1 C28_1 C8_1 0.2(8) . . . .
C66_1 C8_1 C28_1 C29_1 -122.7(8) . . . .
C76_1 C8_1 C28_1 C29_1 125.3(8) . . . .
C66_1 C8_1 C28_1 C27_1 55.7(7) . . . .
C76_1 C8_1 C28_1 C27_1 -56.3(8) . . . .
C27_1 C28_1 C29_1 C30_1 0.7(10) . . . .
C8_1 C28_1 C29_1 C30_1 179.0(6) . . . .
C28_1 C29_1 C30_1 N31_1 -177.8(6) . . . .
C28_1 C29_1 C30_1 C25_1 1.7(10) . . . .
N24_1 C25_1 C30_1 N31_1 -3.4(10) . . . .
C26_1 C25_1 C30_1 N31_1 176.5(6) . . . .
N24_1 C25_1 C30_1 C29_1 177.1(6) . . . .
C26_1 C25_1 C30_1 C29_1 -3.0(9) . . . .
C29_1 C30_1 N31_1 C32_1 -178.2(6) . . . .
C25_1 C30_1 N31_1 C32_1 2.3(9) . . . .
C30_1 N31_1 C32_1 C11_1 -177.6(6) . . . .
C30_1 N31_1 C32_1 C23_1 1.0(9) . . . .
C12_1 C11_1 C32_1 N31_1 -177.3(6) . . . .
C1_1 C11_1 C32_1 N31_1 -0.3(9) . . . .
C12_1 C11_1 C32_1 C23_1 4.1(9) . . . .
C1_1 C11_1 C32_1 C23_1 -178.9(6) . . . .
N24_1 C23_1 C32_1 N31_1 -3.4(9) . . . .
C22_1 C23_1 C32_1 N31_1 175.7(6) . . . .
N24_1 C23_1 C32_1 C11_1 175.2(6) . . . .
C22_1 C23_1 C32_1 C11_1 -5.7(9) . . . .
C51_1 C5_1 C41_1 C42_1 125.6(8) . . . .
C16_1 C5_1 C41_1 C42_1 -121.5(7) . . . .
C51_1 C5_1 C41_1 C46_1 -53.6(8) . . . .
C16_1 C5_1 C41_1 C46_1 59.3(7) . . . .
C46_1 C41_1 C42_1 C43_1 0.3(11) . . . .
C5_1 C41_1 C42_1 C43_1 -178.8(7) . . . .
C41_1 C42_1 C43_1 C44_1 1.7(13) . . . .
C42_1 C43_1 C44_1 C45_1 -3.5(14) . . . .
C43_1 C44_1 C45_1 C46_1 3.3(13) . . . .
C44_1 C45_1 C46_1 C41_1 -1.3(12) . . . .
C44_1 C45_1 C46_1 C6_1 179.1(7) . . . .
C42_1 C41_1 C46_1 C45_1 -0.5(11) . . . .
C5_1 C41_1 C46_1 C45_1 178.7(6) . . . .
C42_1 C41_1 C46_1 C6_1 179.2(6) . . . .
C5_1 C41_1 C46_1 C6_1 -1.6(8) . . . .
C56_1 C6_1 C46_1 C45_1 -125.2(8) . . . .
C17_1 C6_1 C46_1 C45_1 123.4(8) . . . .
C56_1 C6_1 C46_1 C41_1 55.2(7) . . . .
C17_1 C6_1 C46_1 C41_1 -56.3(8) . . . .
C16_1 C5_1 C51_1 C52_1 122.5(8) . . . .
C41_1 C5_1 C51_1 C52_1 -126.9(8) . . . .
C16_1 C5_1 C51_1 C56_1 -55.6(8) . . . .
C41_1 C5_1 C51_1 C56_1 55.0(8) . . . .
C56_1 C51_1 C52_1 C53_1 -1.4(13) . . . .
C5_1 C51_1 C52_1 C53_1 -179.4(8) . . . .
C51_1 C52_1 C53_1 C54_1 2.4(14) . . . .
C52_1 C53_1 C54_1 C55_1 -1.6(15) . . . .
C53_1 C54_1 C55_1 C56_1 -0.2(13) . . . .
C54_1 C55_1 C56_1 C51_1 1.2(11) . . . .
C54_1 C55_1 C56_1 C6_1 -179.9(7) . . . .
C52_1 C51_1 C56_1 C55_1 -0.4(12) . . . .
C5_1 C51_1 C56_1 C55_1 177.8(7) . . . .
C52_1 C51_1 C56_1 C6_1 -179.4(7) . . . .
C5_1 C51_1 C56_1 C6_1 -1.2(9) . . . .
C46_1 C6_1 C56_1 C55_1 127.2(8) . . . .
C17_1 C6_1 C56_1 C55_1 -122.2(7) . . . .
C46_1 C6_1 C56_1 C51_1 -53.9(8) . . . .
C17_1 C6_1 C56_1 C51_1 56.7(8) . . . .
C71_1 C7_1 C61_1 C66_1 -55.1(8) . . . .
C27_1 C7_1 C61_1 C66_1 57.8(8) . . . .
C71_1 C7_1 C61_1 C62_1 124.3(9) . . . .
C27_1 C7_1 C61_1 C62_1 -122.9(8) . . . .
C66_1 C61_1 C62_1 C63_1 -2.1(13) . . . .
C7_1 C61_1 C62_1 C63_1 178.6(8) . . . .
C61_1 C62_1 C63_1 C64_1 2.0(15) . . . .
C62_1 C63_1 C64_1 C65_1 0.2(17) . . . .
C63_1 C64_1 C65_1 C66_1 -2.0(15) . . . .
C62_1 C61_1 C66_1 C65_1 0.3(12) . . . .
C7_1 C61_1 C66_1 C65_1 179.6(7) . . . .
C62_1 C61_1 C66_1 C8_1 -179.3(7) . . . .
C7_1 C61_1 C66_1 C8_1 0.1(9) . . . .
C64_1 C65_1 C66_1 C61_1 1.8(13) . . . .
C64_1 C65_1 C66_1 C8_1 -178.6(8) . . . .
C28_1 C8_1 C66_1 C61_1 -56.8(8) . . . .
C76_1 C8_1 C66_1 C61_1 53.8(8) . . . .
C28_1 C8_1 C66_1 C65_1 123.6(8) . . . .
C76_1 C8_1 C66_1 C65_1 -125.8(8) . . . .
C27_1 C7_1 C71_1 C72_1 120.7(8) . . . .
C61_1 C7_1 C71_1 C72_1 -127.3(8) . . . .
C27_1 C7_1 C71_1 C76_1 -56.5(7) . . . .
C61_1 C7_1 C71_1 C76_1 55.5(8) . . . .
C76_1 C71_1 C72_1 C73_1 -0.6(11) . . . .
C7_1 C71_1 C72_1 C73_1 -177.6(7) . . . .
C71_1 C72_1 C73_1 C74_1 1.3(14) . . . .
C72_1 C73_1 C74_1 C75_1 -1.5(16) . . . .
C73_1 C74_1 C75_1 C76_1 1.0(15) . . . .
C74_1 C75_1 C76_1 C71_1 -0.3(12) . . . .
C74_1 C75_1 C76_1 C8_1 178.5(8) . . . .
C72_1 C71_1 C76_1 C75_1 0.1(11) . . . .
C7_1 C71_1 C76_1 C75_1 177.5(7) . . . .
C72_1 C71_1 C76_1 C8_1 -178.9(6) . . . .
C7_1 C71_1 C76_1 C8_1 -1.5(8) . . . .
C66_1 C8_1 C76_1 C75_1 128.4(8) . . . .
C28_1 C8_1 C76_1 C75_1 -121.3(8) . . . .
C66_1 C8_1 C76_1 C71_1 -52.6(8) . . . .
C28_1 C8_1 C76_1 C71_1 57.6(8) . . . .
C2_1 Si1_1 C81_1 C83_1 -55.3(7) . . . .
C84_1 Si1_1 C81_1 C83_1 62.9(7) . . . .
C87_1 Si1_1 C81_1 C83_1 -170.9(6) . . . .
C2_1 Si1_1 C81_1 C82_1 176.3(6) . . . .
C84_1 Si1_1 C81_1 C82_1 -65.5(7) . . . .
C87_1 Si1_1 C81_1 C82_1 60.7(7) . . . .
C2_1 Si1_1 C84_1 C85_1 -174.8(6) . . . .
C87_1 Si1_1 C84_1 C85_1 -57.5(8) . . . .
C81_1 Si1_1 C84_1 C85_1 68.9(8) . . . .
C2_1 Si1_1 C84_1 C86_1 55.8(7) . . . .
C87_1 Si1_1 C84_1 C86_1 173.1(6) . . . .
C81_1 Si1_1 C84_1 C86_1 -60.5(7) . . . .
C2_1 Si1_1 C87_1 C89_1 64.4(6) . . . .
C84_1 Si1_1 C87_1 C89_1 -52.8(6) . . . .
C81_1 Si1_1 C87_1 C89_1 177.8(5) . . . .
C2_1 Si1_1 C87_1 C88_1 -61.0(6) . . . .
C84_1 Si1_1 C87_1 C88_1 -178.2(5) . . . .
C81_1 Si1_1 C87_1 C88_1 52.3(6) . . . .
C4_1 Si2_1 C91_1 C93_1 -177.5(9) . . . .
C97_1 Si2_1 C91_1 C93_1 -65.4(10) . . . .
C94_1 Si2_1 C91_1 C93_1 61.1(10) . . . .
C4_1 Si2_1 C91_1 C92_1 52.2(8) . . . .
C97_1 Si2_1 C91_1 C92_1 164.3(7) . . . .
C94_1 Si2_1 C91_1 C92_1 -69.2(8) . . . .
C4_1 Si2_1 C94_1 C95_1 -69.6(7) . . . .
C91_1 Si2_1 C94_1 C95_1 52.4(7) . . . .
C97_1 Si2_1 C94_1 C95_1 179.9(6) . . . .
C4_1 Si2_1 C94_1 C96_1 159.6(6) . . . .
C91_1 Si2_1 C94_1 C96_1 -78.4(8) . . . .
C97_1 Si2_1 C94_1 C96_1 49.1(8) . . . .
C4_1 Si2_1 C97_1 C99_1 -65.1(6) . . . .
C91_1 Si2_1 C97_1 C99_1 178.5(6) . . . .
C94_1 Si2_1 C97_1 C99_1 49.2(7) . . . .
C4_1 Si2_1 C97_1 C98_1 59.4(7) . . . .
C91_1 Si2_1 C97_1 C98_1 -57.0(8) . . . .
C94_1 Si2_1 C97_1 C98_1 173.7(7) . . . .
C32_2 C11_2 C12_2 N13_2 -178.0(5) . . . .
C1_2 C11_2 C12_2 N13_2 3.8(8) . . . .
C32_2 C11_2 C12_2 C21_2 1.1(9) . . . .
C1_2 C11_2 C12_2 C21_2 -177.2(6) . . . .
C11_2 C12_2 N13_2 C14_2 -179.3(5) . . . .
C21_2 C12_2 N13_2 C14_2 1.7(8) . . . .
C12_2 N13_2 C14_2 C15_2 -179.8(5) . . . .
C12_2 N13_2 C14_2 C19_2 0.9(8) . . . .
N13_2 C14_2 C15_2 C16_2 -177.3(6) . . . .
C19_2 C14_2 C15_2 C16_2 2.0(9) . . . .
C14_2 C15_2 C16_2 C17_2 0.0(10) . . . .
C14_2 C15_2 C16_2 C5_2 179.2(6) . . . .
C51_2 C5_2 C16_2 C15_2 -122.2(7) . . . .
C41_2 C5_2 C16_2 C15_2 124.9(7) . . . .
C51_2 C5_2 C16_2 C17_2 57.1(7) . . . .
C41_2 C5_2 C16_2 C17_2 -55.8(7) . . . .
C15_2 C16_2 C17_2 C18_2 -1.3(10) . . . .
C5_2 C16_2 C17_2 C18_2 179.4(6) . . . .
C15_2 C16_2 C17_2 C6_2 178.3(6) . . . .
C5_2 C16_2 C17_2 C6_2 -1.0(8) . . . .
C46_2 C6_2 C17_2 C18_2 -123.3(7) . . . .
C56_2 C6_2 C17_2 C18_2 123.7(7) . . . .
C46_2 C6_2 C17_2 C16_2 57.2(7) . . . .
C56_2 C6_2 C17_2 C16_2 -55.8(7) . . . .
C16_2 C17_2 C18_2 C19_2 0.5(10) . . . .
C6_2 C17_2 C18_2 C19_2 -179.0(6) . . . .
C17_2 C18_2 C19_2 N20_2 179.9(6) . . . .
C17_2 C18_2 C19_2 C14_2 1.5(9) . . . .
N13_2 C14_2 C19_2 N20_2 -1.8(9) . . . .
C15_2 C14_2 C19_2 N20_2 178.9(6) . . . .
N13_2 C14_2 C19_2 C18_2 176.6(6) . . . .
C15_2 C14_2 C19_2 C18_2 -2.8(9) . . . .
C18_2 C19_2 N20_2 C21_2 -178.4(5) . . . .
C14_2 C19_2 N20_2 C21_2 0.0(9) . . . .
C19_2 N20_2 C21_2 C22_2 -178.8(6) . . . .
C19_2 N20_2 C21_2 C12_2 2.5(8) . . . .
N13_2 C12_2 C21_2 N20_2 -3.5(9) . . . .
C11_2 C12_2 C21_2 N20_2 177.4(5) . . . .
N13_2 C12_2 C21_2 C22_2 177.8(6) . . . .
C11_2 C12_2 C21_2 C22_2 -1.2(9) . . . .
N20_2 C21_2 C22_2 C23_2 -175.6(5) . . . .
C12_2 C21_2 C22_2 C23_2 3.1(9) . . . .
N20_2 C21_2 C22_2 C3_2 2.1(9) . . . .
C12_2 C21_2 C22_2 C3_2 -179.2(6) . . . .
C21_2 C22_2 C23_2 N24_2 175.7(5) . . . .
C3_2 C22_2 C23_2 N24_2 -2.1(8) . . . .
C21_2 C22_2 C23_2 C32_2 -5.0(9) . . . .
C3_2 C22_2 C23_2 C32_2 177.2(6) . . . .
C22_2 C23_2 N24_2 C25_2 177.5(5) . . . .
C32_2 C23_2 N24_2 C25_2 -1.8(8) . . . .
C23_2 N24_2 C25_2 C26_2 178.4(5) . . . .
C23_2 N24_2 C25_2 C30_2 -2.9(8) . . . .
N24_2 C25_2 C26_2 C27_2 175.0(6) . . . .
C30_2 C25_2 C26_2 C27_2 -3.8(9) . . . .
C25_2 C26_2 C27_2 C28_2 -1.1(10) . . . .
C25_2 C26_2 C27_2 C7_2 -179.0(6) . . . .
C61_2 C7_2 C27_2 C26_2 120.5(7) . . . .
C71_2 C7_2 C27_2 C26_2 -126.4(7) . . . .
C61_2 C7_2 C27_2 C28_2 -57.6(7) . . . .
C71_2 C7_2 C27_2 C28_2 55.6(7) . . . .
C26_2 C27_2 C28_2 C29_2 4.8(10) . . . .
C7_2 C27_2 C28_2 C29_2 -177.0(6) . . . .
C26_2 C27_2 C28_2 C8_2 -177.1(6) . . . .
C7_2 C27_2 C28_2 C8_2 1.1(8) . . . .
C76_2 C8_2 C28_2 C29_2 121.6(7) . . . .
C66_2 C8_2 C28_2 C29_2 -126.8(7) . . . .
C76_2 C8_2 C28_2 C27_2 -56.4(7) . . . .
C66_2 C8_2 C28_2 C27_2 55.2(7) . . . .
C27_2 C28_2 C29_2 C30_2 -3.1(9) . . . .
C8_2 C28_2 C29_2 C30_2 179.0(6) . . . .
C28_2 C29_2 C30_2 N31_2 179.6(6) . . . .
C28_2 C29_2 C30_2 C25_2 -1.9(9) . . . .
N24_2 C25_2 C30_2 N31_2 5.1(9) . . . .
C26_2 C25_2 C30_2 N31_2 -176.2(6) . . . .
N24_2 C25_2 C30_2 C29_2 -173.4(6) . . . .
C26_2 C25_2 C30_2 C29_2 5.4(9) . . . .
C29_2 C30_2 N31_2 C32_2 176.4(5) . . . .
C25_2 C30_2 N31_2 C32_2 -2.0(8) . . . .
C30_2 N31_2 C32_2 C11_2 177.8(5) . . . .
C30_2 N31_2 C32_2 C23_2 -2.6(8) . . . .
C12_2 C11_2 C32_2 N31_2 176.6(5) . . . .
C1_2 C11_2 C32_2 N31_2 -5.2(9) . . . .
C12_2 C11_2 C32_2 C23_2 -3.0(9) . . . .
C1_2 C11_2 C32_2 C23_2 175.2(6) . . . .
N24_2 C23_2 C32_2 N31_2 4.8(9) . . . .
C22_2 C23_2 C32_2 N31_2 -174.5(5) . . . .
N24_2 C23_2 C32_2 C11_2 -175.6(5) . . . .
C22_2 C23_2 C32_2 C11_2 5.0(9) . . . .
C16_2 C5_2 C41_2 C46_2 57.4(8) . . . .
C51_2 C5_2 C41_2 C46_2 -54.5(7) . . . .
C16_2 C5_2 C41_2 C42_2 -125.2(8) . . . .
C51_2 C5_2 C41_2 C42_2 122.9(8) . . . .
C46_2 C41_2 C42_2 C43_2 -3.7(11) . . . .
C5_2 C41_2 C42_2 C43_2 179.1(7) . . . .
C41_2 C42_2 C43_2 C44_2 4.2(13) . . . .
C42_2 C43_2 C44_2 C45_2 -4.3(15) . . . .
C43_2 C44_2 C45_2 C46_2 3.9(14) . . . .
C42_2 C41_2 C46_2 C45_2 3.4(11) . . . .
C5_2 C41_2 C46_2 C45_2 -179.1(6) . . . .
C42_2 C41_2 C46_2 C6_2 -177.9(6) . . . .
C5_2 C41_2 C46_2 C6_2 -0.4(8) . . . .
C44_2 C45_2 C46_2 C41_2 -3.4(12) . . . .
C44_2 C45_2 C46_2 C6_2 178.1(7) . . . .
C56_2 C6_2 C46_2 C41_2 54.8(8) . . . .
C17_2 C6_2 C46_2 C41_2 -56.9(7) . . . .
C56_2 C6_2 C46_2 C45_2 -126.6(8) . . . .
C17_2 C6_2 C46_2 C45_2 121.7(8) . . . .
C16_2 C5_2 C51_2 C52_2 120.8(8) . . . .
C41_2 C5_2 C51_2 C52_2 -127.6(8) . . . .
C16_2 C5_2 C51_2 C56_2 -56.5(8) . . . .
C41_2 C5_2 C51_2 C56_2 55.1(7) . . . .
C56_2 C51_2 C52_2 C53_2 -1.8(12) . . . .
C5_2 C51_2 C52_2 C53_2 -179.0(7) . . . .
C51_2 C52_2 C53_2 C54_2 0.6(13) . . . .
C52_2 C53_2 C54_2 C55_2 -1.2(15) . . . .
C53_2 C54_2 C55_2 C56_2 2.8(13) . . . .
C54_2 C55_2 C56_2 C51_2 -3.9(11) . . . .
C54_2 C55_2 C56_2 C6_2 178.4(7) . . . .
C52_2 C51_2 C56_2 C55_2 3.5(11) . . . .
C5_2 C51_2 C56_2 C55_2 -179.0(6) . . . .
C52_2 C51_2 C56_2 C6_2 -178.5(6) . . . .
C5_2 C51_2 C56_2 C6_2 -0.9(8) . . . .
C46_2 C6_2 C56_2 C55_2 124.0(8) . . . .
C17_2 C6_2 C56_2 C55_2 -124.8(7) . . . .
C46_2 C6_2 C56_2 C51_2 -53.9(8) . . . .
C17_2 C6_2 C56_2 C51_2 57.3(7) . . . .
C27_2 C7_2 C61_2 C62_2 -118.3(7) . . . .
C71_2 C7_2 C61_2 C62_2 129.5(7) . . . .
C27_2 C7_2 C61_2 C66_2 57.5(7) . . . .
C71_2 C7_2 C61_2 C66_2 -54.8(7) . . . .
C66_2 C61_2 C62_2 C63_2 3.8(11) . . . .
C7_2 C61_2 C62_2 C63_2 179.2(7) . . . .
C61_2 C62_2 C63_2 C64_2 -2.1(13) . . . .
C62_2 C63_2 C64_2 C65_2 0.3(14) . . . .
C63_2 C64_2 C65_2 C66_2 0.0(12) . . . .
C64_2 C65_2 C66_2 C61_2 1.7(11) . . . .
C64_2 C65_2 C66_2 C8_2 -178.4(7) . . . .
C62_2 C61_2 C66_2 C65_2 -3.6(10) . . . .
C7_2 C61_2 C66_2 C65_2 -179.6(6) . . . .
C62_2 C61_2 C66_2 C8_2 176.5(6) . . . .
C7_2 C61_2 C66_2 C8_2 0.5(8) . . . .
C76_2 C8_2 C66_2 C65_2 -126.7(7) . . . .
C28_2 C8_2 C66_2 C65_2 122.9(7) . . . .
C76_2 C8_2 C66_2 C61_2 53.2(7) . . . .
C28_2 C8_2 C66_2 C61_2 -57.2(7) . . . .
C61_2 C7_2 C71_2 C76_2 54.5(7) . . . .
C27_2 C7_2 C71_2 C76_2 -57.2(7) . . . .
C61_2 C7_2 C71_2 C72_2 -126.7(7) . . . .
C27_2 C7_2 C71_2 C72_2 121.6(7) . . . .
C76_2 C71_2 C72_2 C73_2 -0.3(11) . . . .
C7_2 C71_2 C72_2 C73_2 -179.0(7) . . . .
C71_2 C72_2 C73_2 C74_2 0.5(13) . . . .
C72_2 C73_2 C74_2 C75_2 -0.4(14) . . . .
C73_2 C74_2 C75_2 C76_2 0.1(12) . . . .
C72_2 C71_2 C76_2 C75_2 0.0(10) . . . .
C7_2 C71_2 C76_2 C75_2 178.9(6) . . . .
C72_2 C71_2 C76_2 C8_2 -178.8(6) . . . .
C7_2 C71_2 C76_2 C8_2 0.1(8) . . . .
C74_2 C75_2 C76_2 C71_2 0.1(10) . . . .
C74_2 C75_2 C76_2 C8_2 178.7(7) . . . .
C66_2 C8_2 C76_2 C71_2 -53.6(7) . . . .
C28_2 C8_2 C76_2 C71_2 56.7(7) . . . .
C66_2 C8_2 C76_2 C75_2 127.7(7) . . . .
C28_2 C8_2 C76_2 C75_2 -122.0(7) . . . .
C2_2 Si1_2 C81_2 C83_2 -94.7(17) . . . .
C84_2 Si1_2 C81_2 C83_2 149.5(16) . . . .
C87_2 Si1_2 C81_2 C83_2 24.1(18) . . . .
C2_2 Si1_2 C81_2 C82_2 31.6(14) . . . .
C84_2 Si1_2 C81_2 C82_2 -84.2(14) . . . .
C87_2 Si1_2 C81_2 C82_2 150.4(11) . . . .
C2_2 Si1_2 C84_2 C86_2 56.4(7) . . . .
C81B_2 Si1_2 C84_2 C86_2 173.9(13) . . . .
C81_2 Si1_2 C84_2 C86_2 175.3(8) . . . .
C87_2 Si1_2 C84_2 C86_2 -59.1(7) . . . .
C2_2 Si1_2 C84_2 C85_2 -70.7(7) . . . .
C81B_2 Si1_2 C84_2 C85_2 46.8(13) . . . .
C81_2 Si1_2 C84_2 C85_2 48.2(9) . . . .
C87_2 Si1_2 C84_2 C85_2 173.8(6) . . . .
C4_2 Si2_2 C91_2 C92_2 -58.8(17) . . . .
C94_2 Si2_2 C91_2 C92_2 -179.6(16) . . . .
C97_2 Si2_2 C91_2 C92_2 54.5(17) . . . .
C4_2 Si2_2 C91_2 C93_2 68.4(15) . . . .
C94_2 Si2_2 C91_2 C93_2 -52.4(16) . . . .
C97_2 Si2_2 C91_2 C93_2 -178.3(14) . . . .
C4_2 Si2_2 C94_2 C96_2 -175.3(16) . . . .
C91_2 Si2_2 C94_2 C96_2 -55.6(18) . . . .
C97_2 Si2_2 C94_2 C96_2 66.0(18) . . . .
C4_2 Si2_2 C94_2 C95_2 52.3(15) . . . .
C91_2 Si2_2 C94_2 C95_2 172.0(13) . . . .
C97_2 Si2_2 C94_2 C95_2 -66.4(15) . . . .
C4_2 Si2_2 C91B_2 C92B_2 71(2) . . . .
C97B_2 Si2_2 C91B_2 C92B_2 -49(2) . . . .
C94B_2 Si2_2 C91B_2 C92B_2 -179(2) . . . .
C4_2 Si2_2 C91B_2 C93B_2 -58(2) . . . .
C97B_2 Si2_2 C91B_2 C93B_2 -176.8(19) . . . .
C94B_2 Si2_2 C91B_2 C93B_2 52(2) . . . .
C4_2 Si2_2 C97B_2 C98B_2 44(2) . . . .
C91B_2 Si2_2 C97B_2 C98B_2 163(2) . . . .
C94B_2 Si2_2 C97B_2 C98B_2 -68(2) . . . .
C4_2 Si2_2 C97B_2 C99B_2 175.4(16) . . . .
C91B_2 Si2_2 C97B_2 C99B_2 -65(2) . . . .
C94B_2 Si2_2 C97B_2 C99B_2 63.7(19) . . . .
C2_2 Si1_2 C81B_2 C83B_2 163(3) . . . .
C84_2 Si1_2 C81B_2 C83B_2 46(3) . . . .
C87_2 Si1_2 C81B_2 C83B_2 -82(3) . . . .
C2_2 Si1_2 C81B_2 C82B_2 -55(3) . . . .
C84_2 Si1_2 C81B_2 C82B_2 -172(2) . . . .
C87_2 Si1_2 C81B_2 C82B_2 60(3) . . . .
